data_4333300
loop_
_publ_author_name
'Zheng, Shou-Tian'
'Wang, Ming-Hui'
'Yang, Guo-Yu'

_publ_section_title
;
 In situ ligand reactions under hydrothermal conditions afford a novel
 zinc-substituted polyoxovanadate dimer.
;
_journal_issue 22
_journal_name_full 'Inorganic chemistry'
_journal_page_first 9503
_journal_page_last 9508
_journal_paper_doi 10.1021/ic700562m
_journal_volume 46
_journal_year 2007
_chemical_formula_sum 'C156 H206 As32 N46 O170 V54 Zn10'
_chemical_formula_weight 11247.57
_chemical_name_systematic
; 
 ? 
;
_space_group_IT_number 41
_symmetry_cell_setting orthorhombic
_symmetry_space_group_name_Hall 'A 2 -2ab'
_symmetry_space_group_name_H-M 'A b a 2'
_atom_sites_solution_hydrogens geom
_atom_sites_solution_primary direct
_atom_sites_solution_secondary difmap
_audit_creation_method SHELXL-97
_cell_angle_alpha 90.00
_cell_angle_beta 90.00
_cell_angle_gamma 90.00
_cell_formula_units_Z 4
_cell_length_a 28.3414(14)
_cell_length_b 27.9995(16)
_cell_length_c 41.5819(16)
_cell_measurement_reflns_used 44625
_cell_measurement_temperature 293(2)
_cell_measurement_theta_max 27.4835
_cell_measurement_theta_min 3.0043
_cell_volume 32997(3)
_computing_cell_refinement 'CrystalClear (Rigaku Corp., 2000)'
_computing_data_collection 'CrystalClear (Rigaku Corp., 2000)'
_computing_data_reduction 'CrystalClear (Rigaku Corp., 2000)'
_computing_molecular_graphics SHELXTL
_computing_publication_material SHELXTL
_computing_structure_refinement 'SHELXL-97 (Sheldrick, 1997)'
_computing_structure_solution 'SHELXS-97 (Sheldrick, 1990)'
_diffrn_ambient_temperature 293(2)
_diffrn_measured_fraction_theta_full 0.954
_diffrn_measured_fraction_theta_max 0.955
_diffrn_measurement_device_type 'mercury CCD'
_diffrn_measurement_method dtprofit.ref
_diffrn_radiation_monochromator graphite
_diffrn_radiation_source 'fine-focus sealed tube'
_diffrn_radiation_type MoK\a
_diffrn_radiation_wavelength 0.71073
_diffrn_reflns_av_R_equivalents 0.0584
_diffrn_reflns_av_sigmaI/netI 0.0675
_diffrn_reflns_limit_h_max 33
_diffrn_reflns_limit_h_min -36
_diffrn_reflns_limit_k_max 36
_diffrn_reflns_limit_k_min -36
_diffrn_reflns_limit_l_max 54
_diffrn_reflns_limit_l_min -49
_diffrn_reflns_number 112698
_diffrn_reflns_theta_full 27.49
_diffrn_reflns_theta_max 27.49
_diffrn_reflns_theta_min 3.01
_diffrn_standards_decay_% none
_diffrn_standards_interval_count none
_diffrn_standards_interval_time none
_diffrn_standards_number none
_exptl_absorpt_coefficient_mu 5.440
_exptl_absorpt_correction_T_max 1.0000
_exptl_absorpt_correction_T_min 0.4909
_exptl_absorpt_correction_type multi-scan
_exptl_absorpt_process_details 'SADABS (Sheldrick, 1996)'
_exptl_crystal_colour brown
_exptl_crystal_density_diffrn 2.264
_exptl_crystal_density_method 'not measured'
_exptl_crystal_description Prism
_exptl_crystal_F_000 21688
_exptl_crystal_size_max 0.8500
_exptl_crystal_size_mid 0.5000
_exptl_crystal_size_min 0.4500
_refine_diff_density_max 2.563
_refine_diff_density_min -2.691
_refine_diff_density_rms 0.196
_refine_ls_abs_structure_details 'Flack H D (1983), Acta Cryst. A39, 876-881'
_refine_ls_abs_structure_Flack 0.00
_refine_ls_extinction_method none
_refine_ls_goodness_of_fit_ref 1.035
_refine_ls_hydrogen_treatment constr
_refine_ls_matrix_type full
_refine_ls_number_parameters 2065
_refine_ls_number_reflns 33482
_refine_ls_number_restraints 111
_refine_ls_restrained_S_all 1.050
_refine_ls_R_factor_all 0.0750
_refine_ls_R_factor_gt 0.0644
_refine_ls_shift/su_max 0.001
_refine_ls_shift/su_mean 0.000
_refine_ls_structure_factor_coef Fsqd
_refine_ls_weighting_details 'calc w=1/[\s^2^(Fo^2^)+(0.0961P)^2^+287.4518P] where P=(Fo^2^+2Fc^2^)/3'
_refine_ls_weighting_scheme calc
_refine_ls_wR_factor_gt 0.1575
_refine_ls_wR_factor_ref 0.1692
_reflns_number_gt 29402
_reflns_number_total 33482
_reflns_threshold_expression >2sigma(I)
_cod_data_source_file ic700562msup1.cif
_cod_data_source_block 1
_cod_depositor_comments
;
The following automatic conversions were performed:

'_symmetry_cell_setting' value 'Orthorhombic' changed to
'orthorhombic' according to
/home/saulius/struct/CIF-dictionaries/cif_core.dic dictionary named
'cif_core.dic' version 2.4.2 from
2011-04-26.

'_exptl_absorpt_correction_type' value 'Multi-scan'
changed to 'multi-scan' according to
/home/saulius/struct/CIF-dictionaries/cif_core.dic dictionary named
'cif_core.dic' version 2.4.2 from 2011-04-26.

Automatic conversion script
Id: cif_fix_values 1891 2012-01-12 08:04:46Z andrius 

 Adding full bibliography for 4333300--4333301.cif.
;
_cod_original_sg_symbol_H-M Aba2
_cod_database_code 4333300

loop_
_symmetry_equiv_pos_as_xyz
'x, y, z'
'-x, -y, z'
'x+1/2, -y+1/2, z'
'-x+1/2, y+1/2, z'
'x, y+1/2, z+1/2'
'-x, -y+1/2, z+1/2'
'x+1/2, -y+1, z+1/2'
'-x+1/2, y+1, z+1/2'

loop_
_atom_site_label
_atom_site_type_symbol
_atom_site_fract_x
_atom_site_fract_y
_atom_site_fract_z
_atom_site_U_iso_or_equiv
_atom_site_adp_type
_atom_site_occupancy
_atom_site_symmetry_multiplicity
_atom_site_calc_flag
_atom_site_refinement_flags
Zn2B Zn 0.2768(2) 0.2438(2) 0.63756(15) 0.0484(14) Uani 0.30 1 d P
Zn2A Zn 0.27911(19) 0.26523(18) 0.64452(11) 0.0497(11) Uani 0.40 1 d P
Zn3 Zn 0.25975(4) -0.00159(4) 0.76265(4) 0.0366(3) Uani 1 1 d .
Zn4 Zn -0.00184(4) 0.23761(4) 0.51376(3) 0.0275(2) Uani 1 1 d .
Zn5 Zn 0.12085(3) 0.49778(4) 0.51090(3) 0.0283(2) Uani 1 1 d .
As1 As 0.36191(4) 0.49825(4) 0.59471(3) 0.0329(2) Uani 1 1 d .
As2 As 0.36239(3) 0.60077(4) 0.55868(3) 0.0321(2) Uani 1 1 d .
As3 As 0.36487(3) 0.39747(4) 0.46858(3) 0.0278(2) Uani 1 1 d .
As4 As 0.36547(3) 0.49949(4) 0.43246(3) 0.0287(2) Uani 1 1 d .
As5 As 0.14567(3) 0.56396(3) 0.44267(3) 0.0278(2) Uani 1 1 d .
As6 As 0.14400(3) 0.61900(3) 0.51179(3) 0.0267(2) Uani 1 1 d .
As7 As 0.14516(3) 0.37660(3) 0.51090(3) 0.0277(2) Uani 1 1 d .
As8 As 0.14369(3) 0.43186(4) 0.57984(3) 0.0313(2) Uani 1 1 d .
As9 As 0.41766(5) -0.35939(5) 0.70393(3) 0.0465(3) Uani 1 1 d .
As10 As 0.60764(4) -0.35810(4) 0.76411(4) 0.0479(3) Uani 1 1 d .
As11 As 0.55999(4) -0.35223(4) 0.83509(4) 0.0425(3) Uani 1 1 d .
As12 As 0.36953(4) -0.35314(4) 0.77460(3) 0.0372(2) Uani 1 1 d .
As13 As 0.58648(5) -0.13953(5) 0.71202(4) 0.0539(4) Uani 1 1 d .
As14 As 0.48279(6) -0.14043(5) 0.68007(4) 0.0546(3) Uani 1 1 d .
As15 As 0.49862(4) -0.12807(4) 0.84228(3) 0.0366(2) Uani 1 1 d .
As16 As 0.39501(4) -0.12888(4) 0.81014(3) 0.0345(2) Uani 1 1 d .
V1 V 0.16451(6) 0.54640(6) 0.57282(4) 0.0280(3) Uani 1 1 d .
V2 V 0.16676(5) 0.44852(6) 0.45001(4) 0.0261(3) Uani 1 1 d .
V3 V 0.34046(6) 0.40881(6) 0.54549(4) 0.0291(3) Uani 1 1 d .
V4 V 0.38549(4) 0.49939(6) 0.51390(5) 0.0261(3) Uani 1 1 d .
V5 V 0.34087(5) 0.58917(6) 0.48103(4) 0.0261(3) Uani 1 1 d .
V6 V 0.25775(6) 0.56572(6) 0.59719(4) 0.0307(4) Uani 1 1 d .
V7 V 0.25215(5) 0.63146(6) 0.53994(4) 0.0253(3) Uani 1 1 d .
V8 V 0.24932(6) 0.62168(5) 0.46777(4) 0.0247(3) Uani 1 1 d .
V9 V 0.25543(5) 0.53704(5) 0.42251(4) 0.0237(3) Uani 1 1 d .
V10 V 0.26202(6) 0.43101(6) 0.42760(4) 0.0256(3) Uani 1 1 d .
V11 V 0.25456(5) 0.36566(5) 0.48473(4) 0.0232(3) Uani 1 1 d .
V12 V 0.24857(6) 0.37413(6) 0.55714(4) 0.0266(3) Uani 1 1 d .
V13 V 0.25248(6) 0.45900(6) 0.60270(4) 0.0282(3) Uani 1 1 d .
V14 V 0.61807(7) -0.24985(7) 0.73148(6) 0.0461(5) Uani 1 1 d .
V15 V 0.54590(9) -0.24765(8) 0.67759(6) 0.0518(6) Uani 1 1 d .
V16 V 0.44121(9) -0.25191(8) 0.67617(5) 0.0490(5) Uani 1 1 d .
V17 V 0.36338(7) -0.25162(7) 0.72614(5) 0.0372(4) Uani 1 1 d .
V18 V 0.36143(6) -0.24090(7) 0.79804(4) 0.0300(4) Uani 1 1 d .
V19 V 0.43079(6) -0.23217(7) 0.85291(4) 0.0332(4) Uani 1 1 d .
V20 V 0.53702(6) -0.23948(7) 0.85409(5) 0.0360(4) Uani 1 1 d .
V21 V 0.61517(6) -0.24918(6) 0.80447(6) 0.0410(5) Uani 1 1 d .
V22 V 0.53103(8) -0.33907(7) 0.70571(6) 0.0481(5) Uani 1 1 d .
V23 V 0.48835(6) -0.37906(6) 0.77022(5) 0.0315(4) Uani 1 1 d .
V24 V 0.44543(6) -0.32837(6) 0.83194(5) 0.0336(4) Uani 1 1 d .
V25 V 0.39925(7) -0.15750(7) 0.73277(5) 0.0371(4) Uani 1 1 d .
V26 V 0.49122(6) -0.11253(6) 0.76025(5) 0.0332(4) Uani 1 1 d .
V27 V 0.58162(6) -0.15695(6) 0.79069(5) 0.0321(4) Uani 0.90 1 d P
V27A V 0.6068(6) -0.1412(6) 0.7682(5) 0.036(4) Uani 0.10 1 d PU
O1 O 0.3824(3) 0.5577(3) 0.5865(2) 0.0394(18) Uani 1 1 d .
O2 O 0.1295(3) 0.4274(3) 0.4246(2) 0.0398(18) Uani 1 1 d .
O3 O 0.1424(2) 0.4329(2) 0.49350(17) 0.0261(14) Uani 1 1 d .
O4 O 0.4415(2) 0.4986(3) 0.5144(2) 0.0352(14) Uani 1 1 d .
O5 O 0.2569(3) 0.5547(3) 0.38611(19) 0.0331(15) Uani 1 1 d .
O6 O 0.1426(2) 0.5623(3) 0.52842(18) 0.0307(15) Uani 1 1 d .
O7 O 0.2590(4) 0.5940(4) 0.6309(3) 0.056(2) Uani 1 1 d .
O8 O 0.1243(3) 0.5649(3) 0.5977(2) 0.0427(19) Uani 1 1 d .
O9 O 0.3792(3) 0.3722(3) 0.5573(2) 0.0398(18) Uani 1 1 d U
O10 O 0.1435(3) 0.4841(3) 0.55607(19) 0.0335(16) Uani 1 1 d .
O11 O 0.3643(2) 0.5224(3) 0.47215(19) 0.0326(16) Uani 1 1 d .
O12 O 0.3617(2) 0.4757(3) 0.55530(18) 0.0310(15) Uani 1 1 d .
O13 O 0.1247(2) 0.6053(3) 0.47216(19) 0.0332(15) Uani 1 1 d .
O14 O 0.3855(2) 0.4411(2) 0.44079(19) 0.0313(15) Uani 1 1 d .
O15 O 0.2525(3) 0.4443(3) 0.64033(18) 0.0433(19) Uani 1 1 d .
O16 O 0.2071(2) 0.5764(2) 0.44528(17) 0.0256(13) Uani 1 1 d .
O17 O 0.3787(3) 0.6280(3) 0.4674(2) 0.0407(18) Uani 1 1 d .
O18 O 0.2634(3) 0.4045(3) 0.39374(18) 0.0359(16) Uani 1 1 d .
O19 O 0.2472(3) 0.3224(3) 0.5743(2) 0.0354(16) Uani 1 1 d .
O20 O 0.2508(2) 0.6862(3) 0.5504(2) 0.0353(17) Uani 1 1 d .
O21 O 0.2045(2) 0.4183(2) 0.57972(18) 0.0282(14) Uani 1 1 d .
O22 O 0.2526(3) 0.3102(2) 0.47446(18) 0.0293(15) Uani 1 1 d .
O23 O 0.1240(2) 0.3905(2) 0.54993(18) 0.0310(15) Uani 1 1 d .
O24 O 0.2160(2) 0.4816(2) 0.42683(17) 0.0262(13) Uani 1 1 d .
O25 O 0.2945(2) 0.5792(2) 0.44839(17) 0.0242(13) Uani 1 1 d .
O26 O 0.2490(3) 0.6722(3) 0.4485(2) 0.0393(18) Uani 1 1 d .
O27 O 0.1445(3) 0.5120(3) 0.4653(2) 0.0377(17) Uani 1 1 d .
O28 O 0.2057(2) 0.6241(3) 0.50472(17) 0.0272(14) Uani 1 1 d .
O29 O 0.2931(2) 0.6238(2) 0.50356(18) 0.0286(14) Uani 1 1 d .
O30 O 0.2131(2) 0.5136(3) 0.59676(18) 0.0325(15) Uani 1 1 d .
O31 O 0.2163(2) 0.4017(2) 0.45615(18) 0.0306(15) Uani 1 1 d .
O32 O 0.2921(2) 0.3744(2) 0.52285(16) 0.0258(13) Uani 1 1 d .
O33 O 0.2921(2) 0.4169(3) 0.57782(17) 0.0296(14) Uani 1 1 d .
O34 O 0.2054(2) 0.3742(2) 0.51935(18) 0.0300(15) Uani 1 1 d .
O35 O 0.3630(2) 0.5646(3) 0.52318(18) 0.0293(15) Uani 1 1 d .
O36 O 0.2135(2) 0.5943(2) 0.56853(17) 0.0263(13) Uani 1 1 d .
O37 O 0.3626(2) 0.4348(2) 0.50275(19) 0.0298(15) Uani 1 1 d .
O38 O 0.3008(2) 0.5995(3) 0.56671(18) 0.0301(15) Uani 1 1 d .
O39 O 0.3010(2) 0.5094(2) 0.59867(19) 0.0308(15) Uani 1 1 d .
O40 O 0.3051(2) 0.3985(2) 0.45899(18) 0.0291(14) Uani 1 1 d .
O41 O 0.3061(2) 0.4874(2) 0.42748(17) 0.0263(13) Uani 1 1 d .
O42 O 0.4851(5) -0.4369(5) 0.7703(4) 0.091(4) Uani 1 1 d .
O43 O 0.5446(4) -0.3820(4) 0.6813(3) 0.069(3) Uani 1 1 d .
O44 O 0.4709(3) -0.3571(3) 0.7268(2) 0.050(2) Uani 1 1 d .
O45 O 0.5429(4) -0.1220(4) 0.6847(3) 0.066(3) Uani 1 1 d U
O46 O 0.5056(3) -0.3529(3) 0.8143(3) 0.050(2) Uani 1 1 d .
O47 O 0.5684(5) -0.2488(4) 0.6424(3) 0.076(4) Uani 1 1 d .
O48 O 0.4215(5) -0.2522(4) 0.6403(2) 0.068(3) Uani 1 1 d .
O49 O 0.3809(3) -0.3768(3) 0.7341(3) 0.057(2) Uani 1 1 d U
O50 O 0.5499(3) -0.3587(3) 0.7506(3) 0.056(2) Uani 1 1 d .
O51 O 0.4640(3) -0.1374(3) 0.7203(2) 0.0428(18) Uani 1 1 d .
O52 O 0.6652(3) -0.2493(3) 0.8184(3) 0.054(3) Uani 1 1 d .
O53 O 0.5538(3) -0.1369(3) 0.7474(2) 0.0434(18) Uani 1 1 d .
O54 O 0.5167(3) -0.1339(3) 0.8020(2) 0.0388(17) Uani 1 1 d .
O55 O 0.5582(3) -0.2373(3) 0.8897(2) 0.047(2) Uani 1 1 d .
O56 O 0.4065(3) -0.2301(3) 0.88739(19) 0.0437(18) Uani 1 1 d .
O57 O 0.5833(3) -0.2025(3) 0.7040(2) 0.046(2) Uani 1 1 d .
O58 O 0.6721(3) -0.2517(4) 0.7207(4) 0.075(4) Uani 1 1 d .
O59 O 0.4967(4) -0.2918(4) 0.6815(3) 0.057(2) Uani 1 1 d .
O60 O 0.3635(3) -0.1188(3) 0.7191(2) 0.049(2) Uani 1 1 d .
O61 O 0.6172(3) -0.1176(3) 0.8019(3) 0.056(2) Uani 1 1 d .
O62 O 0.3108(3) -0.2534(3) 0.7111(2) 0.049(2) Uani 1 1 d .
O63 O 0.5729(3) -0.2913(3) 0.8322(3) 0.049(2) Uani 1 1 d .
O64 O 0.3667(3) -0.2929(3) 0.76536(19) 0.0361(16) Uani 1 1 d .
O65 O 0.4255(3) -0.3655(3) 0.8585(2) 0.0439(19) Uani 1 1 d .
O66 O 0.5797(3) -0.2910(3) 0.7064(2) 0.0417(18) Uani 1 1 d .
O67 O 0.3668(3) -0.2043(3) 0.75927(19) 0.0340(16) Uani 1 1 d .
O68 O 0.5757(2) -0.2032(2) 0.82506(19) 0.0314(15) Uani 1 1 d .
O69 O 0.4808(2) -0.2784(3) 0.8530(2) 0.0392(17) Uani 1 1 d .
O70 O 0.4934(3) -0.2033(4) 0.6773(2) 0.053(2) Uani 1 1 d .
O71 O 0.6139(3) -0.2957(2) 0.7678(3) 0.047(2) Uani 1 1 d .
O72 O 0.4864(2) -0.1901(3) 0.8506(2) 0.0356(16) Uani 1 1 d .
O73 O 0.6131(3) -0.2074(3) 0.7676(2) 0.044(2) Uani 1 1 d .
O74 O 0.3073(3) -0.2412(3) 0.8095(2) 0.0433(19) Uani 1 1 d .
O75 O 0.3971(3) -0.1891(2) 0.82159(19) 0.0332(15) Uani 1 1 d .
O76 O 0.4038(3) -0.2092(3) 0.70179(19) 0.0376(17) Uani 1 1 d .
O77 O 0.3991(2) -0.2784(3) 0.82600(19) 0.0347(16) Uani 1 1 d .
O78 O 0.4050(3) -0.2981(3) 0.7026(2) 0.0406(17) Uani 1 1 d .
O79 O 0.5984(3) -0.3735(3) 0.8055(3) 0.050(2) Uani 1 1 d .
O80 O 0.4273(3) -0.3541(3) 0.7898(2) 0.0399(17) Uani 1 1 d .
O81 O 0.4933(3) -0.0547(3) 0.7572(3) 0.048(2) Uani 1 1 d .
O82 O 0.4273(2) -0.1321(3) 0.77405(18) 0.0332(15) Uani 1 1 d .
O83 O 0.4407(3) -0.1074(3) 0.8357(2) 0.0401(18) Uani 1 1 d .
N1 N 0.0487(3) 0.4991(4) 0.5099(5) 0.070(4) Uani 1 1 d .
H1C H 0.0483 0.4991 0.4880 0.084 Uiso 1 1 calc R
N12 N 0.2110(3) -0.0007(4) 0.8028(2) 0.042(2) Uani 1 1 d .
N13 N 0.2480(3) -0.0752(3) 0.7721(3) 0.042(2) Uani 1 1 d .
N14 N 0.2582(3) 0.0727(3) 0.7542(2) 0.036(2) Uani 1 1 d .
N15 N 0.2040(4) 0.0057(4) 0.7272(2) 0.043(2) Uani 1 1 d .
N16 N 0.3230(3) 0.0026(3) 0.7910(2) 0.0339(18) Uani 1 1 d .
N17 N 0.3167(3) -0.0078(3) 0.7278(2) 0.0330(18) Uani 1 1 d .
N18 N 0.0705(3) 0.2446(3) 0.5273(2) 0.0297(17) Uani 1 1 d .
N19 N -0.0026(3) 0.2920(3) 0.5507(2) 0.0271(17) Uani 1 1 d .
N20 N -0.0735(3) 0.2441(3) 0.5003(2) 0.0291(18) Uani 1 1 d .
N21 N 0.0006(3) 0.2893(4) 0.4758(2) 0.034(2) Uani 1 1 d .
N22 N 0.0071(3) 0.1755(3) 0.4847(2) 0.0344(19) Uani 1 1 d .
N23 N -0.0110(3) 0.1795(3) 0.5468(2) 0.0304(18) Uani 1 1 d .
C1 C 0.0273(4) 0.5425(5) 0.5111(4) 0.055(3) Uani 1 1 d U
H1A H 0.0378 0.5611 0.4928 0.066 Uiso 1 1 calc R
H1B H 0.0379 0.5588 0.5304 0.066 Uiso 1 1 calc R
C2 C 0.0247(5) 0.4581(5) 0.5112(5) 0.066(4) Uani 1 1 d U
H2A H 0.0349 0.4415 0.5304 0.079 Uiso 1 1 calc R
H2B H 0.0350 0.4389 0.4930 0.079 Uiso 1 1 calc R
C48 C 0.3119(5) -0.0103(6) 0.6957(3) 0.058(4) Uani 1 1 d .
H48A H 0.2822 -0.0160 0.6870 0.070 Uiso 1 1 calc R
C47 C 0.3505(8) -0.0044(8) 0.6753(5) 0.084(6) Uani 1 1 d .
H47A H 0.3468 -0.0027 0.6531 0.101 Uiso 1 1 calc R
C46 C 0.3920(6) -0.0014(9) 0.6886(4) 0.087(6) Uani 1 1 d .
H46A H 0.4183 -0.0016 0.6752 0.104 Uiso 1 1 calc R
C45 C 0.3997(4) 0.0021(6) 0.7210(3) 0.058(4) Uani 1 1 d .
H45A H 0.4297 0.0065 0.7296 0.069 Uiso 1 1 calc R
C44 C 0.3601(4) -0.0014(4) 0.7400(3) 0.036(2) Uani 1 1 d .
C43 C 0.3639(3) 0.0006(3) 0.7751(3) 0.031(2) Uani 1 1 d .
C42 C 0.4068(4) 0.0026(4) 0.7914(3) 0.038(2) Uani 1 1 d .
H42A H 0.4352 0.0020 0.7802 0.045 Uiso 1 1 calc R
C41 C 0.4060(4) 0.0055(5) 0.8251(3) 0.047(3) Uani 1 1 d .
H41A H 0.4342 0.0069 0.8365 0.056 Uiso 1 1 calc R
C40 C 0.3632(5) 0.0064(6) 0.8415(3) 0.056(4) Uani 1 1 d .
H40A H 0.3619 0.0079 0.8638 0.067 Uiso 1 1 calc R
C39 C 0.3229(5) 0.0048(5) 0.8230(3) 0.048(3) Uani 1 1 d .
H39A H 0.2939 0.0054 0.8335 0.058 Uiso 1 1 calc R
C38 C 0.1766(4) -0.0302(5) 0.7173(4) 0.054(3) Uani 1 1 d .
H38A H 0.1799 -0.0602 0.7267 0.065 Uiso 1 1 calc R
C37 C 0.1422(6) -0.0232(7) 0.6926(4) 0.069(5) Uani 1 1 d .
H37A H 0.1216 -0.0475 0.6865 0.083 Uiso 1 1 calc R
C36 C 0.1407(6) 0.0211(6) 0.6780(4) 0.069(5) Uani 1 1 d .
H36A H 0.1190 0.0271 0.6618 0.082 Uiso 1 1 calc R
C35 C 0.1723(5) 0.0573(5) 0.6880(3) 0.048(3) Uani 1 1 d .
H35A H 0.1731 0.0865 0.6774 0.058 Uiso 1 1 calc R
C34 C 0.2025(3) 0.0485(4) 0.7142(2) 0.034(2) Uani 1 1 d .
C33 C 0.2311(3) 0.0883(4) 0.7289(3) 0.034(2) Uani 1 1 d .
C32 C 0.2281(5) 0.1343(5) 0.7192(5) 0.063(4) Uani 1 1 d U
H32A H 0.2108 0.1435 0.7012 0.075 Uiso 1 1 calc R
C31 C 0.2536(5) 0.1680(5) 0.7384(5) 0.070(5) Uani 1 1 d .
H31A H 0.2513 0.2003 0.7336 0.084 Uiso 1 1 calc R
C30 C 0.2813(4) 0.1539(5) 0.7637(6) 0.074(5) Uani 1 1 d .
H30A H 0.2977 0.1760 0.7761 0.089 Uiso 1 1 calc R
C29 C 0.2837(4) 0.1069(4) 0.7697(4) 0.049(3) Uani 1 1 d .
H29A H 0.3044 0.0969 0.7856 0.059 Uiso 1 1 calc R
C28 C 0.2662(4) -0.1097(6) 0.7534(4) 0.063(4) Uani 1 1 d .
H28A H 0.2837 -0.1011 0.7354 0.076 Uiso 1 1 calc R
C27 C 0.2600(6) -0.1569(6) 0.7601(5) 0.072(5) Uani 1 1 d .
H27A H 0.2746 -0.1806 0.7480 0.087 Uiso 1 1 calc R
C26 C 0.2307(6) -0.1679(7) 0.7858(6) 0.087(7) Uani 1 1 d .
H26A H 0.2232 -0.1996 0.7902 0.104 Uiso 1 1 calc R
C25 C 0.2118(4) -0.1305(5) 0.8056(5) 0.069(5) Uani 1 1 d .
H25A H 0.1939 -0.1372 0.8238 0.083 Uiso 1 1 calc R
C24 C 0.2213(3) -0.0859(4) 0.7967(3) 0.041(3) Uani 1 1 d .
C23 C 0.2020(4) -0.0454(5) 0.8146(3) 0.046(3) Uani 1 1 d .
C22 C 0.1757(5) -0.0491(7) 0.8420(4) 0.067(5) Uani 1 1 d .
H22A H 0.1721 -0.0786 0.8520 0.080 Uiso 1 1 calc R
C21 C 0.1542(6) -0.0082(7) 0.8551(4) 0.065(4) Uani 1 1 d .
H21A H 0.1338 -0.0116 0.8725 0.078 Uiso 1 1 calc R
C20 C 0.1625(5) 0.0368(7) 0.8428(3) 0.064(4) Uani 1 1 d .
H20A H 0.1487 0.0642 0.8513 0.077 Uiso 1 1 calc R
C19 C 0.1936(5) 0.0379(6) 0.8162(3) 0.058(4) Uani 1 1 d .
H19A H 0.2021 0.0674 0.8077 0.070 Uiso 1 1 calc R
C78 C -0.0160(4) 0.1834(5) 0.5801(3) 0.044(3) Uani 1 1 d .
H78A H -0.0206 0.2135 0.5891 0.053 Uiso 1 1 calc R
C77 C -0.0145(5) 0.1456(5) 0.5994(3) 0.051(3) Uani 1 1 d .
H77A H -0.0190 0.1496 0.6214 0.061 Uiso 1 1 calc R
C76 C -0.0055(5) 0.0970(6) 0.5863(4) 0.061(4) Uani 1 1 d .
H76A H -0.0034 0.0698 0.5991 0.073 Uiso 1 1 calc R
C75 C -0.0006(4) 0.0963(4) 0.5536(4) 0.041(3) Uani 1 1 d .
H75A H 0.0058 0.0673 0.5436 0.050 Uiso 1 1 calc R
C74 C -0.0045(4) 0.1357(4) 0.5350(3) 0.037(2) Uani 1 1 d .
C73 C 0.0015(3) 0.1332(3) 0.4993(3) 0.0243(18) Uani 1 1 d .
C72 C 0.0020(4) 0.0906(4) 0.4819(3) 0.036(2) Uani 1 1 d .
H72A H -0.0010 0.0613 0.4923 0.043 Uiso 1 1 calc R
C71 C 0.0069(5) 0.0932(6) 0.4499(5) 0.070(5) Uani 1 1 d .
H71A H 0.0067 0.0651 0.4380 0.084 Uiso 1 1 calc R
C70 C 0.0124(4) 0.1375(5) 0.4333(3) 0.045(3) Uani 1 1 d .
H70A H 0.0160 0.1390 0.4111 0.055 Uiso 1 1 calc R
C69 C 0.0119(4) 0.1778(4) 0.4522(3) 0.039(2) Uani 1 1 d .
H69A H 0.0149 0.2075 0.4424 0.047 Uiso 1 1 calc R
C68 C 0.0382(4) 0.3121(4) 0.4650(3) 0.040(2) Uani 1 1 d .
H68A H 0.0665 0.3076 0.4758 0.047 Uiso 1 1 calc R
C67 C 0.0381(4) 0.3430(5) 0.4381(3) 0.049(3) Uani 1 1 d .
H67A H 0.0655 0.3576 0.4306 0.059 Uiso 1 1 calc R
C66 C -0.0044(5) 0.3498(5) 0.4239(5) 0.068(5) Uani 1 1 d .
H66A H -0.0064 0.3715 0.4071 0.082 Uiso 1 1 calc R
C65 C -0.0447(4) 0.3263(4) 0.4332(3) 0.040(2) Uani 1 1 d .
H65A H -0.0731 0.3301 0.4223 0.048 Uiso 1 1 calc R
C64 C -0.0410(3) 0.2970(4) 0.4595(3) 0.0286(19) Uani 1 1 d .
C63 C -0.0822(4) 0.2737(3) 0.4751(3) 0.035(2) Uani 1 1 d .
C62 C -0.1284(4) 0.2808(3) 0.4642(4) 0.045(3) Uani 1 1 d .
H62A H -0.1341 0.2996 0.4462 0.054 Uiso 1 1 calc R
C61 C -0.1657(4) 0.2595(4) 0.4806(3) 0.038(2) Uani 1 1 d U
H61A H -0.1966 0.2640 0.4737 0.046 Uiso 1 1 calc R
C60 C -0.1564(4) 0.2315(4) 0.5073(3) 0.043(3) Uani 1 1 d .
H60A H -0.1801 0.2184 0.5200 0.051 Uiso 1 1 calc R
C59 C -0.1082(4) 0.2243(4) 0.5138(3) 0.037(2) Uani 1 1 d .
H59A H -0.1011 0.2025 0.5300 0.045 Uiso 1 1 calc R
C58 C -0.0409(4) 0.3178(4) 0.5593(4) 0.048(3) Uani 1 1 d .
H58A H -0.0700 0.3108 0.5500 0.057 Uiso 1 1 calc R
C57 C -0.0382(4) 0.3536(4) 0.5812(3) 0.043(3) Uani 1 1 d .
H57A H -0.0651 0.3712 0.5861 0.052 Uiso 1 1 calc R
C56 C 0.0034(5) 0.3643(5) 0.5962(4) 0.052(3) Uani 1 1 d .
H56A H 0.0055 0.3889 0.6112 0.062 Uiso 1 1 calc R
C55 C 0.0434(4) 0.3358(5) 0.5878(3) 0.046(3) Uani 1 1 d .
H55A H 0.0722 0.3402 0.5981 0.055 Uiso 1 1 calc R
C54 C 0.0388(3) 0.3015(3) 0.5641(3) 0.030(2) Uani 1 1 d .
C53 C 0.0802(3) 0.2741(3) 0.5521(2) 0.0261(19) Uani 1 1 d .
C52 C 0.1251(4) 0.2797(4) 0.5625(3) 0.043(3) Uani 1 1 d .
H52A H 0.1316 0.3008 0.5791 0.052 Uiso 1 1 calc R
C51 C 0.1601(4) 0.2552(5) 0.5489(4) 0.053(4) Uani 1 1 d .
H51A H 0.1906 0.2587 0.5568 0.064 Uiso 1 1 calc R
C50 C 0.1520(3) 0.2242(4) 0.5231(3) 0.032(2) Uani 1 1 d .
H50A H 0.1765 0.2073 0.5135 0.039 Uiso 1 1 calc R
C49 C 0.1058(3) 0.2195(3) 0.5123(3) 0.032(2) Uani 1 1 d .
H49A H 0.0989 0.1995 0.4951 0.039 Uiso 1 1 calc R
Zn1 Zn 0.28848(5) 0.71235(5) 0.40724(4) 0.0442(3) Uani 1 1 d D
N2 N 0.3157(4) 0.7503(5) 0.4450(3) 0.067(3) Uani 1 1 d D
H2C H 0.2922 0.7644 0.4560 0.080 Uiso 1 1 calc R
H2D H 0.3309 0.7304 0.4585 0.080 Uiso 1 1 calc R
C3 C 0.3488(5) 0.7869(6) 0.4328(4) 0.086(7) Uani 1 1 d D
H3A H 0.3579 0.8085 0.4499 0.104 Uiso 1 1 calc R
H3B H 0.3771 0.7719 0.4243 0.104 Uiso 1 1 calc R
C4 C 0.3237(5) 0.8136(4) 0.4067(3) 0.054(3) Uani 1 1 d D
H4A H 0.3456 0.8336 0.3949 0.064 Uiso 1 1 calc R
H4B H 0.2991 0.8336 0.4158 0.064 Uiso 1 1 calc R
N3 N 0.3028(5) 0.7761(4) 0.3850(4) 0.081(4) Uani 1 1 d DU
H3C H 0.3247 0.7699 0.3696 0.097 Uiso 1 1 calc R
C5 C 0.2626(4) 0.7941(4) 0.3689(3) 0.052(3) Uani 1 1 d D
H5A H 0.2597 0.7783 0.3483 0.063 Uiso 1 1 calc R
H5B H 0.2670 0.8280 0.3650 0.063 Uiso 1 1 calc R
C6 C 0.2164(4) 0.7867(4) 0.3882(4) 0.058(4) Uani 1 1 d D
H6A H 0.2160 0.8079 0.4067 0.070 Uiso 1 1 calc R
H6B H 0.1895 0.7944 0.3747 0.070 Uiso 1 1 calc R
N4 N 0.2128(3) 0.7335(4) 0.3998(3) 0.049(2) Uani 1 1 d D
H4C H 0.1977 0.7327 0.4191 0.059 Uiso 1 1 calc R
C7 C 0.1919(5) 0.6969(6) 0.3784(4) 0.068(4) Uani 1 1 d D
H7A H 0.1665 0.7109 0.3658 0.082 Uiso 1 1 calc R
H7B H 0.1789 0.6710 0.3911 0.082 Uiso 1 1 calc R
C8 C 0.2296(5) 0.6785(4) 0.3565(3) 0.056(3) Uani 1 1 d D
H8A H 0.2419 0.7045 0.3437 0.067 Uiso 1 1 calc R
H8B H 0.2161 0.6549 0.3420 0.067 Uiso 1 1 calc R
N5 N 0.2699(4) 0.6556(4) 0.3758(3) 0.060(3) Uani 1 1 d D
H5C H 0.2593 0.6299 0.3871 0.072 Uiso 1 1 calc R
C9 C 0.3078(5) 0.6424(5) 0.3551(4) 0.068(5) Uani 1 1 d D
H9A H 0.3155 0.6679 0.3402 0.082 Uiso 1 1 calc R
H9B H 0.3005 0.6136 0.3431 0.082 Uiso 1 1 calc R
C10 C 0.3506(5) 0.6333(6) 0.3807(4) 0.063(4) Uani 1 1 d D
H10A H 0.3445 0.6044 0.3928 0.076 Uiso 1 1 calc R
H10B H 0.3800 0.6291 0.3691 0.076 Uiso 1 1 calc R
N6 N 0.3547(4) 0.6740(4) 0.4028(3) 0.060(3) Uani 1 1 d D
H6C H 0.3771 0.6941 0.3956 0.072 Uiso 1 1 calc R
H6D H 0.3636 0.6634 0.4223 0.072 Uiso 1 1 calc R
Zn2 Zn 0.29120(18) 0.2816(2) 0.62084(17) 0.0671(19) Uani 0.30 1 d PD
N11 N 0.3079(4) 0.2156(4) 0.6451(3) 0.050 Uiso 1 1 d D
H11C H 0.2872 0.2096 0.6610 0.060 Uiso 1 1 d R
H11D H 0.3370 0.2176 0.6535 0.060 Uiso 1 1 d R
C18 C 0.3097(5) 0.1786(4) 0.6183(3) 0.050 Uiso 1 1 d D
H18A H 0.2788 0.1765 0.6090 0.060 Uiso 1 1 d R
H18B H 0.3180 0.1482 0.6273 0.060 Uiso 1 1 d R
C17 C 0.3440(5) 0.1970(4) 0.5948(3) 0.050 Uiso 1 1 d D
H17A H 0.3451 0.1771 0.5757 0.060 Uiso 1 1 calc R
H17B H 0.3754 0.1990 0.6040 0.060 Uiso 1 1 calc R
N10 N 0.3238(4) 0.2484(4) 0.5867(3) 0.050 Uiso 1 1 d D
H10C H 0.3096 0.2507 0.5672 0.060 Uiso 1 1 calc R
C16 C 0.3718(4) 0.2683(4) 0.5878(3) 0.050 Uiso 1 1 d D
H16A H 0.3839 0.2663 0.5660 0.060 Uiso 1 1 calc R
H16B H 0.3904 0.2462 0.6005 0.060 Uiso 1 1 calc R
C15 C 0.3846(4) 0.3177(4) 0.5998(3) 0.050 Uiso 1 1 d D
H15A H 0.3719 0.3355 0.5820 0.060 Uiso 1 1 d R
H15B H 0.4169 0.3270 0.6029 0.060 Uiso 1 1 d R
N9 N 0.3558(4) 0.3266(4) 0.6294(3) 0.050 Uiso 1 1 d D
H9C H 0.3714 0.3083 0.6440 0.060 Uiso 1 1 calc R
C14 C 0.3419(5) 0.3664(5) 0.6494(3) 0.050 Uiso 1 1 d D
H14A H 0.3310 0.3927 0.6362 0.060 Uiso 1 1 calc R
H14B H 0.3685 0.3773 0.6621 0.060 Uiso 1 1 calc R
C13 C 0.3027(4) 0.3493(5) 0.6711(3) 0.050 Uiso 1 1 d D
H13A H 0.2932 0.3742 0.6860 0.060 Uiso 1 1 calc R
H13B H 0.3122 0.3213 0.6832 0.060 Uiso 1 1 calc R
N8 N 0.2632(4) 0.3376(4) 0.6475(3) 0.050 Uiso 1 1 d D
H8C H 0.2608 0.3627 0.6341 0.060 Uiso 1 1 d R
C12 C 0.2207(4) 0.3366(5) 0.6635(3) 0.050 Uiso 1 1 d D
H12A H 0.2044 0.3669 0.6617 0.060 Uiso 1 1 calc R
H12B H 0.2250 0.3290 0.6861 0.060 Uiso 1 1 calc R
C11 C 0.1910(5) 0.2932(5) 0.6446(3) 0.050 Uiso 1 1 d D
H11A H 0.1732 0.2755 0.6605 0.060 Uiso 1 1 calc R
H11B H 0.1685 0.3081 0.6302 0.060 Uiso 1 1 calc R
N7 N 0.2189(4) 0.2593(4) 0.6261(3) 0.050 Uiso 1 1 d D
H7C H 0.2181 0.2308 0.6361 0.060 Uiso 1 1 d R
H7D H 0.2060 0.2557 0.6065 0.060 Uiso 1 1 d R
OW1 O 0.4923(9) -0.2483(11) 0.7674(7) 0.084(8) Uani 0.50 1 d P
OW2 O 0.2539(6) 0.0023(8) 0.5090(6) 0.114(5) Uani 1 1 d U
OW3 O 0.4557(9) 0.0447(10) 0.6320(7) 0.092(10) Uani 0.50 1 d P

loop_
_atom_site_aniso_label
_atom_site_aniso_U_11
_atom_site_aniso_U_22
_atom_site_aniso_U_33
_atom_site_aniso_U_23
_atom_site_aniso_U_13
_atom_site_aniso_U_12
Zn2B 0.064(3) 0.040(3) 0.041(3) -0.010(3) -0.012(2) 0.001(3)
Zn2A 0.086(3) 0.037(2) 0.026(2) 0.0063(18) -0.0122(19) -0.001(2)
Zn3 0.0409(8) 0.0328(6) 0.0362(6) 0.0042(5) -0.0023(6) -0.0054(5)
Zn4 0.0212(4) 0.0305(5) 0.0309(5) -0.0014(5) -0.0068(3) 0.0032(4)
Zn5 0.0124(4) 0.0314(5) 0.0411(6) 0.0015(4) 0.0007(5) 0.0014(4)
As1 0.0280(5) 0.0421(6) 0.0286(5) -0.0086(4) -0.0096(4) 0.0057(4)
As2 0.0215(5) 0.0391(5) 0.0358(6) -0.0149(4) -0.0057(4) -0.0005(4)
As3 0.0193(4) 0.0312(5) 0.0328(5) -0.0091(4) 0.0003(3) 0.0052(3)
As4 0.0226(4) 0.0337(5) 0.0299(5) -0.0054(4) 0.0069(4) -0.0007(3)
As5 0.0216(4) 0.0258(4) 0.0360(6) 0.0023(4) -0.0067(4) 0.0013(3)
As6 0.0181(4) 0.0254(4) 0.0367(6) -0.0005(4) 0.0037(3) 0.0036(3)
As7 0.0170(4) 0.0278(4) 0.0383(6) 0.0037(4) -0.0027(4) -0.0022(3)
As8 0.0231(5) 0.0345(5) 0.0362(6) 0.0070(4) 0.0074(4) 0.0012(4)
As9 0.0488(7) 0.0448(6) 0.0459(7) -0.0098(5) 0.0012(5) -0.0120(5)
As10 0.0288(5) 0.0321(5) 0.0830(10) -0.0137(6) 0.0108(6) 0.0014(4)
As11 0.0263(5) 0.0335(5) 0.0678(8) 0.0039(5) -0.0051(5) 0.0019(4)
As12 0.0271(5) 0.0385(5) 0.0460(6) 0.0041(5) -0.0008(4) -0.0097(4)
As13 0.0492(7) 0.0414(6) 0.0709(10) 0.0032(6) 0.0255(7) -0.0089(5)
As14 0.0695(9) 0.0535(7) 0.0410(7) 0.0084(6) 0.0117(6) -0.0115(6)
As15 0.0282(5) 0.0336(5) 0.0480(7) -0.0083(5) -0.0065(4) 0.0037(4)
As16 0.0271(5) 0.0378(5) 0.0387(6) -0.0024(4) -0.0004(4) 0.0063(4)
V1 0.0234(7) 0.0301(8) 0.0306(9) -0.0001(6) 0.0069(6) 0.0039(6)
V2 0.0195(7) 0.0264(7) 0.0323(9) 0.0018(6) -0.0060(6) -0.0012(6)
V3 0.0196(7) 0.0348(8) 0.0329(9) -0.0059(7) -0.0058(6) 0.0061(6)
V4 0.0125(5) 0.0323(7) 0.0334(8) -0.0107(6) -0.0031(6) 0.0029(6)
V5 0.0150(7) 0.0305(7) 0.0327(9) -0.0089(6) 0.0023(6) -0.0027(6)
V6 0.0267(8) 0.0381(9) 0.0273(9) -0.0095(7) -0.0008(6) 0.0045(6)
V7 0.0182(7) 0.0272(7) 0.0305(9) -0.0091(6) 0.0022(6) -0.0003(6)
V8 0.0231(7) 0.0243(7) 0.0268(9) -0.0017(6) 0.0015(6) -0.0011(6)
V9 0.0222(7) 0.0255(7) 0.0235(8) -0.0009(6) 0.0005(5) -0.0002(5)
V10 0.0252(7) 0.0273(7) 0.0243(8) -0.0062(6) -0.0031(6) 0.0024(6)
V11 0.0202(7) 0.0215(7) 0.0277(8) -0.0024(6) -0.0048(6) 0.0016(5)
V12 0.0225(7) 0.0287(7) 0.0285(9) 0.0010(6) -0.0034(6) 0.0036(6)
V13 0.0290(8) 0.0366(8) 0.0191(8) 0.0004(6) 0.0016(6) 0.0068(6)
V14 0.0286(9) 0.0316(9) 0.0780(16) -0.0128(9) 0.0233(9) -0.0072(7)
V15 0.0581(13) 0.0551(12) 0.0421(12) -0.0057(9) 0.0236(10) -0.0042(10)
V16 0.0630(14) 0.0547(12) 0.0292(10) -0.0033(9) 0.0058(9) -0.0040(10)
V17 0.0404(10) 0.0403(10) 0.0308(10) 0.0024(7) -0.0007(7) -0.0050(7)
V18 0.0206(8) 0.0388(9) 0.0307(9) 0.0008(7) 0.0023(6) -0.0013(6)
V19 0.0228(8) 0.0466(10) 0.0303(9) -0.0020(7) 0.0004(6) 0.0014(7)
V20 0.0218(8) 0.0379(9) 0.0483(11) -0.0017(8) -0.0072(7) -0.0008(6)
V21 0.0227(8) 0.0294(8) 0.0710(15) -0.0051(8) -0.0025(8) 0.0012(6)
V22 0.0441(11) 0.0414(10) 0.0588(14) -0.0160(9) 0.0176(9) -0.0077(8)
V23 0.0246(7) 0.0253(7) 0.0447(11) -0.0030(7) 0.0039(7) -0.0049(6)
V24 0.0214(7) 0.0395(9) 0.0401(10) 0.0054(7) -0.0009(6) -0.0027(6)
V25 0.0365(9) 0.0396(9) 0.0352(10) 0.0047(7) -0.0002(7) -0.0043(7)
V26 0.0275(8) 0.0258(7) 0.0463(11) 0.0027(7) 0.0028(7) -0.0021(6)
V27 0.0186(8) 0.0235(8) 0.0544(12) -0.0028(8) 0.0017(7) -0.0038(6)
V27A 0.024(6) 0.025(6) 0.058(9) 0.011(6) 0.002(6) -0.003(5)
O1 0.035(4) 0.044(4) 0.039(4) -0.014(3) -0.016(3) 0.008(3)
O2 0.026(4) 0.043(4) 0.050(5) 0.011(4) -0.012(3) -0.006(3)
O3 0.021(3) 0.023(3) 0.034(4) 0.007(3) 0.002(2) 0.002(2)
O4 0.022(3) 0.034(3) 0.050(4) -0.004(3) -0.003(3) -0.001(3)
O5 0.036(4) 0.033(3) 0.031(4) 0.003(3) -0.004(3) -0.006(3)
O6 0.020(3) 0.040(4) 0.033(4) 0.002(3) 0.001(2) -0.003(3)
O7 0.058(6) 0.059(6) 0.050(6) -0.015(4) -0.002(4) 0.008(4)
O8 0.044(4) 0.043(4) 0.042(5) -0.007(3) 0.024(4) 0.012(3)
O9 0.032(4) 0.043(4) 0.044(4) -0.005(3) -0.021(3) 0.020(3)
O10 0.036(4) 0.034(4) 0.031(4) 0.007(3) -0.001(3) 0.001(3)
O11 0.020(3) 0.037(4) 0.041(4) -0.021(3) -0.004(3) 0.005(3)
O12 0.019(3) 0.042(4) 0.032(4) -0.006(3) 0.007(3) -0.004(3)
O13 0.020(3) 0.038(4) 0.042(4) 0.003(3) -0.004(3) -0.002(3)
O14 0.016(3) 0.036(3) 0.043(4) -0.015(3) 0.010(3) 0.003(2)
O15 0.070(6) 0.045(4) 0.015(4) 0.003(3) 0.003(3) 0.006(4)
O16 0.018(3) 0.026(3) 0.032(4) 0.004(3) 0.001(2) -0.002(2)
O17 0.021(3) 0.046(4) 0.055(5) -0.016(4) 0.001(3) -0.009(3)
O18 0.047(4) 0.035(4) 0.026(4) -0.016(3) 0.000(3) -0.002(3)
O19 0.040(4) 0.028(3) 0.039(4) 0.006(3) -0.011(3) -0.003(3)
O20 0.024(3) 0.031(3) 0.051(5) -0.006(3) 0.010(3) 0.004(3)
O21 0.024(3) 0.024(3) 0.036(4) -0.006(3) 0.000(3) 0.005(2)
O22 0.034(4) 0.020(3) 0.034(4) -0.005(3) -0.013(3) 0.003(3)
O23 0.022(3) 0.031(3) 0.040(4) -0.003(3) 0.006(3) -0.009(3)
O24 0.026(3) 0.029(3) 0.024(3) 0.004(3) 0.004(2) -0.001(2)
O25 0.023(3) 0.012(2) 0.037(4) -0.011(2) 0.005(3) -0.003(2)
O26 0.035(4) 0.027(3) 0.056(5) -0.001(3) 0.012(3) 0.000(3)
O27 0.039(4) 0.033(4) 0.040(5) -0.002(3) 0.001(3) 0.004(3)
O28 0.010(3) 0.043(4) 0.028(4) 0.000(3) 0.004(2) 0.001(2)
O29 0.009(3) 0.036(3) 0.041(4) -0.009(3) 0.002(2) 0.002(2)
O30 0.027(3) 0.039(4) 0.031(4) -0.001(3) 0.006(3) 0.003(3)
O31 0.026(3) 0.029(3) 0.037(4) -0.001(3) -0.005(3) 0.004(3)
O32 0.024(3) 0.027(3) 0.026(4) 0.000(3) -0.004(2) 0.002(2)
O33 0.018(3) 0.047(4) 0.024(3) 0.007(3) -0.003(2) 0.007(3)
O34 0.024(3) 0.029(3) 0.037(4) -0.004(3) 0.009(3) 0.000(3)
O35 0.023(3) 0.036(4) 0.029(4) -0.014(3) -0.006(3) 0.003(3)
O36 0.022(3) 0.031(3) 0.026(3) -0.009(3) -0.001(2) 0.006(2)
O37 0.025(3) 0.028(3) 0.036(4) -0.009(3) 0.005(3) -0.004(3)
O38 0.015(3) 0.041(4) 0.034(4) -0.016(3) 0.000(3) 0.000(3)
O39 0.022(3) 0.034(3) 0.037(4) -0.011(3) -0.003(3) 0.006(3)
O40 0.018(3) 0.037(4) 0.032(4) 0.005(3) 0.000(3) 0.003(2)
O41 0.027(3) 0.027(3) 0.025(3) -0.001(3) -0.002(3) 0.000(2)
O42 0.065(7) 0.084(9) 0.125(13) 0.011(8) -0.003(7) -0.024(7)
O43 0.060(6) 0.061(6) 0.087(8) -0.023(6) 0.027(6) -0.005(5)
O44 0.034(4) 0.060(5) 0.057(6) -0.009(4) 0.008(4) -0.008(4)
O45 0.066(3) 0.067(3) 0.066(3) 0.0003(10) 0.0016(10) -0.0018(10)
O46 0.023(4) 0.044(4) 0.083(7) 0.001(4) 0.001(4) -0.007(3)
O47 0.107(10) 0.079(7) 0.043(6) -0.005(5) 0.038(6) -0.005(6)
O48 0.097(9) 0.072(7) 0.036(5) 0.003(5) -0.010(5) -0.022(6)
O49 0.049(5) 0.043(4) 0.081(6) -0.016(4) -0.036(4) 0.005(3)
O50 0.040(5) 0.048(5) 0.080(7) -0.024(5) 0.006(4) -0.015(4)
O51 0.040(4) 0.049(4) 0.040(5) 0.005(3) 0.006(3) -0.007(3)
O52 0.018(4) 0.038(4) 0.107(8) -0.012(4) 0.001(4) 0.012(3)
O53 0.025(4) 0.057(5) 0.048(5) 0.001(4) 0.008(3) -0.003(3)
O54 0.029(4) 0.038(4) 0.050(5) 0.009(3) 0.000(3) 0.008(3)
O55 0.037(4) 0.049(5) 0.055(5) -0.004(4) -0.019(4) 0.005(3)
O56 0.039(4) 0.066(5) 0.026(4) 0.004(4) 0.008(3) 0.004(4)
O57 0.054(5) 0.031(4) 0.053(5) 0.001(4) 0.026(4) -0.005(3)
O58 0.034(5) 0.055(6) 0.138(12) -0.011(6) 0.015(6) -0.016(4)
O59 0.066(6) 0.053(5) 0.050(6) -0.010(4) 0.018(4) -0.010(4)
O60 0.056(5) 0.042(4) 0.048(5) 0.010(4) 0.003(4) -0.007(4)
O61 0.046(5) 0.031(4) 0.090(8) -0.025(4) -0.006(5) -0.005(3)
O62 0.032(4) 0.061(5) 0.054(6) 0.003(4) -0.013(4) -0.012(4)
O63 0.026(4) 0.049(5) 0.073(6) 0.005(4) -0.011(4) 0.002(3)
O64 0.043(4) 0.039(4) 0.027(4) 0.005(3) 0.003(3) -0.001(3)
O65 0.042(4) 0.048(4) 0.042(5) 0.011(4) -0.003(3) -0.017(3)
O66 0.039(4) 0.036(4) 0.050(5) -0.008(3) 0.011(3) 0.004(3)
O67 0.028(3) 0.038(4) 0.036(4) 0.003(3) 0.007(3) 0.005(3)
O68 0.014(3) 0.032(3) 0.048(4) -0.004(3) -0.005(3) 0.004(2)
O69 0.016(3) 0.060(5) 0.041(4) -0.011(4) -0.004(3) -0.009(3)
O70 0.061(6) 0.067(6) 0.030(4) -0.006(4) 0.014(4) -0.005(4)
O71 0.040(4) 0.017(3) 0.083(7) -0.011(4) 0.008(4) -0.002(3)
O72 0.013(3) 0.044(4) 0.050(5) -0.002(3) -0.006(3) 0.008(3)
O73 0.026(3) 0.035(4) 0.071(6) -0.007(4) 0.001(4) 0.001(3)
O74 0.031(4) 0.056(5) 0.043(5) 0.013(4) -0.001(3) 0.002(3)
O75 0.034(4) 0.030(3) 0.035(4) -0.001(3) -0.004(3) 0.004(3)
O76 0.042(4) 0.043(4) 0.027(4) 0.009(3) 0.005(3) -0.008(3)
O77 0.023(3) 0.039(4) 0.041(4) 0.007(3) 0.003(3) 0.000(3)
O78 0.053(5) 0.032(4) 0.036(4) -0.007(3) -0.005(3) -0.003(3)
O79 0.037(4) 0.043(4) 0.071(6) 0.001(4) -0.016(4) -0.007(3)
O80 0.027(4) 0.051(4) 0.042(5) 0.001(3) 0.001(3) -0.017(3)
O81 0.046(5) 0.027(4) 0.072(7) 0.000(4) -0.003(4) -0.002(3)
O82 0.023(3) 0.041(4) 0.035(4) -0.005(3) -0.003(3) 0.002(3)
O83 0.028(3) 0.038(4) 0.055(5) -0.016(3) -0.009(3) 0.010(3)
N1 0.026(4) 0.033(5) 0.152(13) -0.030(6) 0.002(7) 0.004(4)
N12 0.028(4) 0.056(6) 0.042(6) 0.013(4) 0.009(4) -0.004(4)
N13 0.039(5) 0.028(4) 0.059(7) 0.012(4) -0.004(4) -0.004(4)
N14 0.026(4) 0.040(5) 0.043(6) 0.004(4) 0.003(3) -0.004(3)
N15 0.045(5) 0.048(5) 0.036(5) 0.007(4) -0.007(4) 0.002(4)
N16 0.035(5) 0.039(5) 0.028(5) 0.002(3) -0.003(3) -0.007(3)
N17 0.034(4) 0.039(4) 0.026(4) 0.001(3) -0.005(3) -0.004(3)
N18 0.028(4) 0.029(4) 0.032(5) -0.001(3) 0.000(3) 0.003(3)
N19 0.034(4) 0.018(3) 0.029(4) 0.005(3) -0.005(3) 0.008(3)
N20 0.021(4) 0.030(4) 0.036(5) 0.004(3) -0.012(3) 0.005(3)
N21 0.021(4) 0.048(5) 0.034(5) 0.007(4) -0.002(3) -0.004(3)
N22 0.026(4) 0.041(5) 0.036(5) -0.010(4) -0.011(3) -0.002(3)
N23 0.018(4) 0.042(5) 0.031(5) -0.005(3) 0.005(3) -0.003(3)
C1 0.025(5) 0.046(6) 0.096(8) 0.001(6) -0.004(5) 0.000(4)
C2 0.039(6) 0.047(6) 0.112(9) 0.021(6) 0.004(6) -0.015(5)
C48 0.058(8) 0.088(10) 0.029(6) -0.030(6) 0.001(5) 0.009(7)
C47 0.074(12) 0.128(18) 0.051(10) -0.020(10) 0.011(8) -0.013(11)
C46 0.050(9) 0.16(2) 0.052(10) -0.021(10) 0.022(7) 0.012(10)
C45 0.023(5) 0.114(12) 0.036(6) -0.024(7) 0.011(4) -0.015(6)
C44 0.029(5) 0.029(5) 0.049(7) -0.007(4) 0.013(4) -0.001(4)
C43 0.031(5) 0.022(4) 0.039(6) -0.010(4) -0.007(4) 0.002(3)
C42 0.027(5) 0.048(6) 0.039(6) -0.004(5) -0.008(4) 0.008(4)
C41 0.038(6) 0.055(7) 0.046(7) -0.007(5) -0.023(5) 0.013(5)
C40 0.051(7) 0.084(10) 0.033(7) -0.021(6) -0.010(5) 0.010(7)
C39 0.047(7) 0.080(9) 0.018(5) -0.005(5) 0.002(4) -0.013(6)
C38 0.035(6) 0.058(8) 0.068(9) -0.010(7) -0.010(6) -0.009(5)
C37 0.064(9) 0.081(11) 0.063(10) -0.042(9) 0.002(7) -0.001(8)
C36 0.061(9) 0.081(11) 0.064(10) -0.037(9) -0.021(7) 0.015(8)
C35 0.048(7) 0.062(7) 0.034(6) 0.001(5) -0.001(5) 0.016(6)
C34 0.025(4) 0.052(6) 0.025(5) -0.006(4) 0.009(3) 0.013(4)
C33 0.014(4) 0.035(5) 0.052(6) -0.003(4) 0.000(4) 0.004(3)
C32 0.043(6) 0.049(6) 0.096(8) 0.021(6) 0.013(6) -0.007(5)
C31 0.043(7) 0.032(6) 0.135(17) 0.022(8) -0.019(8) -0.005(5)
C30 0.022(5) 0.054(8) 0.146(17) -0.010(9) 0.000(7) 0.000(5)
C29 0.030(5) 0.044(6) 0.074(9) -0.004(6) -0.001(5) -0.005(4)
C28 0.022(5) 0.072(9) 0.095(12) 0.026(8) -0.007(6) -0.007(5)
C27 0.054(9) 0.049(8) 0.114(15) -0.006(9) -0.014(9) 0.004(6)
C26 0.038(7) 0.077(11) 0.145(19) 0.045(12) -0.005(9) -0.015(7)
C25 0.027(6) 0.057(8) 0.123(14) 0.051(9) 0.007(7) 0.018(5)
C24 0.012(4) 0.051(6) 0.061(7) 0.025(5) -0.010(4) -0.001(4)
C23 0.028(5) 0.065(8) 0.046(7) 0.025(6) -0.004(4) -0.006(5)
C22 0.052(8) 0.102(12) 0.046(8) 0.037(8) 0.001(6) -0.030(8)
C21 0.051(8) 0.107(13) 0.038(7) -0.015(8) 0.016(6) -0.030(8)
C20 0.050(7) 0.114(13) 0.028(6) -0.023(7) 0.007(5) -0.009(8)
C19 0.038(6) 0.093(11) 0.045(8) 0.002(7) 0.014(5) 0.012(6)
C78 0.034(6) 0.063(7) 0.036(6) 0.001(5) 0.007(4) 0.015(5)
C77 0.062(8) 0.055(7) 0.036(7) 0.013(6) 0.005(6) 0.010(6)
C76 0.048(8) 0.053(8) 0.083(12) 0.023(7) 0.010(7) -0.001(6)
C75 0.028(5) 0.026(5) 0.071(9) 0.007(5) 0.004(5) 0.002(4)
C74 0.025(5) 0.046(6) 0.039(6) 0.000(5) 0.004(4) -0.003(4)
C73 0.010(3) 0.020(4) 0.043(5) -0.002(3) -0.004(3) -0.001(3)
C72 0.043(6) 0.026(4) 0.038(6) -0.007(4) 0.003(4) 0.001(4)
C71 0.049(8) 0.077(10) 0.085(12) -0.058(10) -0.007(7) -0.010(7)
C70 0.037(6) 0.054(7) 0.046(7) -0.017(6) 0.001(5) -0.004(5)
C69 0.037(5) 0.046(6) 0.035(6) -0.009(5) -0.001(4) -0.009(4)
C68 0.036(6) 0.049(6) 0.034(6) 0.010(5) 0.000(4) -0.016(5)
C67 0.030(5) 0.064(8) 0.054(8) 0.012(6) 0.012(5) -0.003(5)
C66 0.052(8) 0.051(8) 0.101(13) 0.046(8) -0.011(8) -0.011(6)
C65 0.031(5) 0.050(6) 0.040(6) 0.004(5) -0.004(4) 0.005(4)
C64 0.024(4) 0.032(5) 0.030(5) 0.006(4) -0.005(4) 0.004(3)
C63 0.026(5) 0.023(4) 0.055(7) -0.006(4) -0.010(4) -0.005(4)
C62 0.035(6) 0.016(4) 0.085(10) 0.007(5) -0.016(6) -0.001(4)
C61 0.023(4) 0.030(4) 0.061(6) 0.000(4) -0.022(4) -0.002(3)
C60 0.022(5) 0.038(5) 0.069(8) 0.001(5) -0.016(5) -0.013(4)
C59 0.035(5) 0.041(6) 0.036(6) 0.011(5) 0.000(4) 0.011(4)
C58 0.018(5) 0.044(6) 0.082(10) 0.003(6) -0.010(5) 0.008(4)
C57 0.039(6) 0.041(6) 0.050(7) -0.013(5) -0.002(5) 0.015(5)
C56 0.049(7) 0.047(7) 0.059(8) -0.036(6) 0.022(6) -0.003(5)
C55 0.037(6) 0.064(8) 0.036(6) -0.022(5) 0.001(5) 0.002(5)
C54 0.028(5) 0.026(4) 0.036(6) -0.001(4) -0.009(4) 0.005(4)
C53 0.029(5) 0.017(4) 0.032(5) 0.005(3) -0.001(4) -0.002(3)
C52 0.049(7) 0.047(6) 0.034(6) -0.014(5) -0.021(5) 0.001(5)
C51 0.020(5) 0.053(7) 0.088(11) -0.029(7) -0.015(5) 0.006(5)
C50 0.012(4) 0.033(5) 0.052(6) -0.001(4) -0.009(4) 0.001(3)
C49 0.021(4) 0.027(4) 0.049(6) -0.009(4) -0.015(4) 0.009(3)
Zn1 0.0410(7) 0.0424(7) 0.0493(8) -0.0012(6) -0.0024(6) 0.0020(5)
N2 0.043(6) 0.089(9) 0.070(9) -0.015(7) 0.010(6) 0.010(6)
C3 0.052(8) 0.113(15) 0.094(14) -0.059(12) 0.040(9) -0.019(9)
C4 0.059(8) 0.047(7) 0.055(8) -0.007(6) 0.009(6) 0.000(6)
N3 0.076(7) 0.057(6) 0.110(9) -0.004(6) 0.020(7) -0.017(6)
C5 0.060(8) 0.033(6) 0.064(9) 0.003(5) -0.012(6) -0.005(5)
C6 0.030(6) 0.048(7) 0.098(11) 0.005(7) -0.012(6) 0.010(5)
N4 0.042(6) 0.054(6) 0.051(6) -0.004(5) -0.006(4) 0.006(5)
C7 0.056(8) 0.094(12) 0.055(9) 0.017(8) -0.017(7) -0.021(8)
C8 0.075(9) 0.046(7) 0.048(8) 0.002(6) -0.015(6) -0.032(6)
N5 0.057(7) 0.061(7) 0.062(8) 0.001(6) 0.021(6) 0.007(5)
C9 0.079(10) 0.037(6) 0.089(12) -0.013(7) 0.043(9) -0.004(6)
C10 0.055(8) 0.081(10) 0.054(9) 0.008(7) 0.016(6) -0.011(7)
N6 0.057(7) 0.059(7) 0.063(8) 0.015(6) -0.008(6) -0.003(5)
Zn2 0.039(3) 0.085(4) 0.077(5) -0.046(4) 0.015(3) -0.019(3)
OW1 0.093(17) 0.086(16) 0.074(19) -0.025(13) -0.017(14) -0.030(15)
OW2 0.089(7) 0.145(9) 0.108(9) -0.018(7) -0.010(7) -0.014(8)
OW3 0.069(14) 0.104(19) 0.101(19) 0.061(16) -0.049(13) -0.053(14)

loop_
_atom_type_symbol
_atom_type_description
_atom_type_scat_dispersion_real
_atom_type_scat_dispersion_imag
_atom_type_scat_source
C C 0.0033 0.0016 'International Tables Vol C Tables 4.2.6.8 and 6.1.1.4'
H H 0.0000 0.0000 'International Tables Vol C Tables 4.2.6.8 and 6.1.1.4'
N N 0.0061 0.0033 'International Tables Vol C Tables 4.2.6.8 and 6.1.1.4'
O O 0.0106 0.0060 'International Tables Vol C Tables 4.2.6.8 and 6.1.1.4'
V V 0.3005 0.5294 'International Tables Vol C Tables 4.2.6.8 and 6.1.1.4'
Zn Zn 0.2839 1.4301 'International Tables Vol C Tables 4.2.6.8 and 6.1.1.4'
As As 0.0499 2.0058 'International Tables Vol C Tables 4.2.6.8 and 6.1.1.4'

loop_
_geom_angle_atom_site_label_1
_geom_angle_atom_site_label_2
_geom_angle_atom_site_label_3
_geom_angle
_geom_angle_site_symmetry_1
_geom_angle_site_symmetry_3
Zn2A Zn2B N11 113.5(10) . .
Zn2A Zn2B Zn2 58.9(7) . .
N11 Zn2B Zn2 115.2(8) . .
Zn2A Zn2B N7 89.2(9) . .
N11 Zn2B N7 153.9(8) . .
Zn2 Zn2B N7 87.0(6) . .
Zn2A Zn2B C18 149.3(10) . .
N11 Zn2B C18 41.6(6) . .
Zn2 Zn2B C18 109.9(6) . .
N7 Zn2B C18 120.0(6) . .
Zn2A Zn2B N10 105.5(9) . .
N11 Zn2B N10 82.3(7) . .
Zn2 Zn2B N10 49.8(4) . .
N7 Zn2B N10 104.7(5) . .
C18 Zn2B N10 60.7(4) . .
Zn2A Zn2B H11C 107.0 . .
N11 Zn2B H11C 39.5 . .
Zn2 Zn2B H11C 147.7 . .
N7 Zn2B H11C 123.6 . .
C18 Zn2B H11C 66.1 . .
N10 Zn2B H11C 120.8 . .
Zn2A Zn2B H11D 96.0 . .
N11 Zn2B H11D 18.4 . .
Zn2 Zn2B H11D 101.9 . .
N7 Zn2B H11D 171.0 . .
C18 Zn2B H11D 56.5 . .
N10 Zn2B H11D 81.0 . .
H11C Zn2B H11D 47.8 . .
Zn2A Zn2B H7C 107.5 . .
N11 Zn2B H7C 125.1 . .
Zn2 Zn2B H7C 116.7 . .
N7 Zn2B H7C 30.0 . .
C18 Zn2B H7C 102.9 . .
N10 Zn2B H7C 120.0 . .
H11C Zn2B H7C 94.9 . .
H11D Zn2B H7C 141.0 . .
Zn2B Zn2A Zn2 90.9(9) . .
Zn2B Zn2A N11 44.1(8) . .
Zn2 Zn2A N11 101.9(6) . .
Zn2B Zn2A N7 69.9(8) . .
Zn2 Zn2A N7 87.5(5) . .
N11 Zn2A N7 112.9(6) . .
Zn2B Zn2A N8 151.4(8) . .
Zn2 Zn2A N8 74.0(5) . .
N11 Zn2A N8 161.6(6) . .
N7 Zn2A N8 85.0(5) . .
Zn2B Zn2A H11C 51.1 . .
Zn2 Zn2A H11C 132.0 . .
N11 Zn2A H11C 31.2 . .
N7 Zn2A H11C 101.8 . .
N8 Zn2A H11C 152.8 . .
Zn2B Zn2A H7C 54.0 . .
Zn2 Zn2A H7C 107.5 . .
N11 Zn2A H7C 91.4 . .
N7 Zn2A H7C 26.5 . .
N8 Zn2A H7C 106.9 . .
H11C Zn2A H7C 75.5 . .
N14 Zn3 N13 169.7(4) . .
N14 Zn3 N16 93.2(3) . .
N13 Zn3 N16 94.7(4) . .
N14 Zn3 N12 96.0(4) . .
N13 Zn3 N12 76.6(4) . .
N16 Zn3 N12 96.2(4) . .
N14 Zn3 N15 77.2(4) . .
N13 Zn3 N15 95.9(4) . .
N16 Zn3 N15 167.1(4) . .
N12 Zn3 N15 93.4(4) . .
N14 Zn3 N17 89.1(3) . .
N13 Zn3 N17 99.3(4) . .
N16 Zn3 N17 75.5(3) . .
N12 Zn3 N17 170.6(4) . .
N15 Zn3 N17 95.5(4) . .
N20 Zn4 N22 91.9(3) . .
N20 Zn4 N18 169.8(3) . .
N22 Zn4 N18 96.3(3) . .
N20 Zn4 N23 96.8(3) . .
N22 Zn4 N23 76.0(3) . .
N18 Zn4 N23 91.0(3) . .
N20 Zn4 N21 77.2(3) . .
N22 Zn4 N21 97.5(4) . .
N18 Zn4 N21 95.8(3) . .
N23 Zn4 N21 171.1(3) . .
N20 Zn4 N19 96.8(3) . .
N22 Zn4 N19 167.9(3) . .
N18 Zn4 N19 76.0(3) . .
N23 Zn4 N19 94.5(3) . .
N21 Zn4 N19 92.7(3) . .
O10 Zn5 O6 75.0(3) . .
O10 Zn5 N1 109.9(7) . .
O6 Zn5 N1 107.0(4) . .
O10 Zn5 O27 142.4(3) . .
O6 Zn5 O27 93.4(3) . .
N1 Zn5 O27 107.8(7) . .
O10 Zn5 O3 93.7(3) . .
O6 Zn5 O3 145.1(2) . .
N1 Zn5 O3 107.9(4) . .
O27 Zn5 O3 75.4(3) . .
O12 As1 O39 98.4(3) . .
O12 As1 O1 99.1(4) . .
O39 As1 O1 99.8(3) . .
O1 As2 O38 100.3(4) . .
O1 As2 O35 98.7(3) . .
O38 As2 O35 98.8(3) . .
O40 As3 O37 98.0(3) . .
O40 As3 O14 99.1(3) . .
O37 As3 O14 97.4(3) . .
O41 As4 O14 98.9(3) . .
O41 As4 O11 99.5(3) . .
O14 As4 O11 99.1(4) . .
O27 As5 O16 98.6(3) . .
O27 As5 O13 99.4(4) . .
O16 As5 O13 99.1(3) . .
O6 As6 O13 99.5(3) . .
O6 As6 O28 99.3(3) . .
O13 As6 O28 99.6(3) . .
O3 As7 O34 99.4(3) . .
O3 As7 O23 99.6(3) . .
O34 As7 O23 98.9(3) . .
O10 As8 O21 100.3(3) . .
O10 As8 O23 98.4(4) . .
O21 As8 O23 99.4(3) . .
O49 As9 O78 100.2(4) . .
O49 As9 O44 97.8(4) . .
O78 As9 O44 98.9(4) . .
O50 As10 O71 97.6(4) . .
O50 As10 O79 99.8(5) . .
O71 As10 O79 99.8(4) . .
O79 As11 O63 98.8(4) . .
O79 As11 O46 101.3(4) . .
O63 As11 O46 99.2(4) . .
O64 As12 O80 97.9(4) . .
O64 As12 O49 99.0(4) . .
O80 As12 O49 99.3(4) . .
O53 As13 O45 99.3(5) . .
O53 As13 O57 99.9(4) . .
O45 As13 O57 96.8(5) . .
O53 As13 V27A 46.1(5) . .
O45 As13 V27A 143.7(6) . .
O57 As13 V27A 100.0(5) . .
O51 As14 O70 99.2(4) . .
O51 As14 O45 99.9(5) . .
O70 As14 O45 97.5(5) . .
O83 As15 O54 98.9(4) . .
O83 As15 O72 99.6(3) . .
O54 As15 O72 98.5(4) . .
O75 As16 O82 99.5(4) . .
O75 As16 O83 97.9(4) . .
O82 As16 O83 98.6(4) . .
O8 V1 O30 108.9(4) . .
O8 V1 O36 109.9(4) . .
O30 V1 O36 82.3(3) . .
O8 V1 O10 107.2(4) . .
O30 V1 O10 88.6(3) . .
O36 V1 O10 142.8(3) . .
O8 V1 O6 107.3(4) . .
O30 V1 O6 143.5(3) . .
O36 V1 O6 89.0(3) . .
O10 V1 O6 77.1(3) . .
O8 V1 V6 111.1(4) . .
O30 V1 V6 41.7(2) . .
O36 V1 V6 41.1(2) . .
O10 V1 V6 124.5(2) . .
O6 V1 V6 124.6(2) . .
O2 V2 O24 108.9(4) . .
O2 V2 O31 108.3(4) . .
O24 V2 O31 82.4(3) . .
O2 V2 O3 106.8(4) . .
O24 V2 O3 144.3(3) . .
O31 V2 O3 89.0(3) . .
O2 V2 O27 109.3(4) . .
O24 V2 O27 87.7(3) . .
O31 V2 O27 142.3(3) . .
O3 V2 O27 78.2(3) . .
O2 V2 V10 109.8(3) . .
O24 V2 V10 41.2(2) . .
O31 V2 V10 41.7(2) . .
O3 V2 V10 125.4(2) . .
O27 V2 V10 123.3(2) . .
O9 V3 O32 108.8(4) . .
O9 V3 O33 110.6(4) . .
O32 V3 O33 83.9(3) . .
O9 V3 O12 109.5(4) . .
O32 V3 O12 141.3(3) . .
O33 V3 O12 87.8(3) . .
O9 V3 O37 107.0(4) . .
O32 V3 O37 88.3(3) . .
O33 V3 O37 142.2(3) . .
O12 V3 O37 75.5(3) . .
O9 V3 V12 111.4(3) . .
O32 V3 V12 41.7(2) . .
O33 V3 V12 42.8(2) . .
O12 V3 V12 124.2(2) . .
O37 V3 V12 124.2(2) . .
O4 V4 O11 109.0(4) . .
O4 V4 O12 109.1(4) . .
O11 V4 O12 141.9(3) . .
O4 V4 O35 109.5(4) . .
O11 V4 O35 76.6(3) . .
O12 V4 O35 91.7(3) . .
O4 V4 O37 108.5(4) . .
O11 V4 O37 89.6(3) . .
O12 V4 O37 77.5(3) . .
O35 V4 O37 141.9(2) . .
O17 V5 O25 107.7(4) . .
O17 V5 O29 107.4(4) . .
O25 V5 O29 86.3(3) . .
O17 V5 O35 109.2(4) . .
O25 V5 O35 142.6(3) . .
O29 V5 O35 88.1(3) . .
O17 V5 O11 109.7(4) . .
O25 V5 O11 87.8(3) . .
O29 V5 O11 142.5(3) . .
O35 V5 O11 74.7(3) . .
O17 V5 V8 109.0(3) . .
O25 V5 V8 43.20(18) . .
O29 V5 V8 43.6(2) . .
O35 V5 V8 125.4(2) . .
O11 V5 V8 124.7(2) . .
O7 V6 O36 110.6(4) . .
O7 V6 O30 113.2(5) . .
O36 V6 O30 83.2(3) . .
O7 V6 O39 110.4(4) . .
O36 V6 O39 139.0(3) . .
O30 V6 O39 78.8(3) . .
O7 V6 O38 107.8(5) . .
O36 V6 O38 78.9(3) . .
O30 V6 O38 138.7(3) . .
O39 V6 O38 91.0(3) . .
O7 V6 V1 114.7(4) . .
O36 V6 V1 41.9(2) . .
O30 V6 V1 41.8(2) . .
O39 V6 V1 115.2(2) . .
O38 V6 V1 115.2(2) . .
O7 V6 V13 115.1(4) . .
O36 V6 V13 115.7(2) . .
O30 V6 V13 38.3(2) . .
O39 V6 V13 40.7(2) . .
O38 V6 V13 123.4(2) . .
V1 V6 V13 78.13(6) . .
O7 V6 V7 112.8(4) . .
O36 V6 V7 38.3(2) . .
O30 V6 V7 114.8(2) . .
O39 V6 V7 122.6(2) . .
O38 V6 V7 40.7(2) . .
V1 V6 V7 77.79(6) . .
V13 V6 V7 131.76(7) . .
O20 V7 O29 109.7(4) . .
O20 V7 O36 109.8(3) . .
O29 V7 O36 140.5(3) . .
O20 V7 O28 106.6(4) . .
O29 V7 O28 78.9(3) . .
O36 V7 O28 91.2(3) . .
O20 V7 O38 107.3(4) . .
O29 V7 O38 88.3(3) . .
O36 V7 O38 78.8(3) . .
O28 V7 O38 146.0(3) . .
O20 V7 V6 112.0(3) . .
O29 V7 V6 121.5(2) . .
O36 V7 V6 37.9(2) . .
O28 V7 V6 123.7(2) . .
O38 V7 V6 41.0(2) . .
O20 V7 V8 111.0(3) . .
O29 V7 V8 38.9(2) . .
O36 V7 V8 123.5(2) . .
O28 V7 V8 40.22(19) . .
O38 V7 V8 122.4(2) . .
V6 V7 V8 137.08(7) . .
O26 V8 O25 109.5(3) . .
O26 V8 O29 110.8(4) . .
O25 V8 O29 85.1(3) . .
O26 V8 O28 110.6(4) . .
O25 V8 O28 139.8(3) . .
O29 V8 O28 78.6(3) . .
O26 V8 O16 108.8(4) . .
O25 V8 O16 79.0(3) . .
O29 V8 O16 140.3(3) . .
O28 V8 O16 90.6(3) . .
O26 V8 V5 112.6(3) . .
O25 V8 V5 42.8(2) . .
O29 V8 V5 42.82(19) . .
O28 V8 V5 115.9(2) . .
O16 V8 V5 116.4(2) . .
O26 V8 V7 114.3(3) . .
O25 V8 V7 117.1(2) . .
O29 V8 V7 38.39(19) . .
O28 V8 V7 40.38(19) . .
O16 V8 V7 123.0(2) . .
V5 V8 V7 79.00(6) . .
O26 V8 V9 112.0(3) . .
O25 V8 V9 38.66(19) . .
O29 V8 V9 117.6(2) . .
O28 V8 V9 123.1(2) . .
O16 V8 V9 40.53(19) . .
V5 V8 V9 79.37(6) . .
V7 V8 V9 133.44(7) . .
O5 V9 O24 110.8(3) . .
O5 V9 O25 108.8(3) . .
O24 V9 O25 140.4(3) . .
O5 V9 O16 107.3(3) . .
O24 V9 O16 90.1(3) . .
O25 V9 O16 78.1(3) . .
O5 V9 O41 107.1(4) . .
O24 V9 O41 81.3(3) . .
O25 V9 O41 87.4(3) . .
O16 V9 O41 145.4(3) . .
O5 V9 V10 112.0(3) . .
O24 V9 V10 39.2(2) . .
O25 V9 V10 122.0(2) . .
O16 V9 V10 123.94(19) . .
O41 V9 V10 42.24(19) . .
O5 V9 V8 110.4(3) . .
O24 V9 V8 122.7(2) . .
O25 V9 V8 38.19(18) . .
O16 V9 V8 40.10(19) . .
O41 V9 V8 121.2(2) . .
V10 V9 V8 137.54(7) . .
O18 V10 O24 110.2(4) . .
O18 V10 O31 111.1(4) . .
O24 V10 O31 82.5(3) . .
O18 V10 O40 110.4(4) . .
O24 V10 O40 139.2(3) . .
O31 V10 O40 79.4(3) . .
O18 V10 O41 110.4(4) . .
O24 V10 O41 81.1(3) . .
O31 V10 O41 138.5(3) . .
O40 V10 O41 88.8(3) . .
O18 V10 V2 112.7(3) . .
O24 V10 V2 41.37(19) . .
O31 V10 V2 41.6(2) . .
O40 V10 V2 115.8(2) . .
O41 V10 V2 116.5(2) . .
O18 V10 V9 113.8(3) . .
O24 V10 V9 39.2(2) . .
O31 V10 V9 115.0(2) . .
O40 V10 V9 122.4(2) . .
O41 V10 V9 42.12(19) . .
V2 V10 V9 78.23(6) . .
O18 V10 V11 114.6(3) . .
O24 V10 V11 114.4(2) . .
O31 V10 V11 38.0(2) . .
O40 V10 V11 41.6(2) . .
O41 V10 V11 121.5(2) . .
V2 V10 V11 77.49(6) . .
V9 V10 V11 131.13(7) . .
O22 V11 O31 109.0(3) . .
O22 V11 O32 111.1(3) . .
O31 V11 O32 139.8(3) . .
O22 V11 O40 108.9(4) . .
O31 V11 O40 80.3(3) . .
O32 V11 O40 89.2(3) . .
O22 V11 O34 106.2(4) . .
O31 V11 O34 89.4(3) . .
O32 V11 O34 77.3(3) . .
O40 V11 O34 144.8(3) . .
O22 V11 V10 112.3(3) . .
O31 V11 V10 39.0(2) . .
O32 V11 V10 122.3(2) . .
O40 V11 V10 41.48(19) . .
O34 V11 V10 122.7(2) . .
O22 V11 V12 109.7(3) . .
O31 V11 V12 123.3(2) . .
O32 V11 V12 37.0(2) . .
O40 V11 V12 122.3(2) . .
O34 V11 V12 40.7(2) . .
V10 V11 V12 137.97(7) . .
O19 V12 O32 110.7(4) . .
O19 V12 O33 112.1(3) . .
O32 V12 O33 85.2(3) . .
O19 V12 O34 109.6(3) . .
O32 V12 O34 78.8(3) . .
O33 V12 O34 138.3(3) . .
O19 V12 O21 109.5(4) . .
O32 V12 O21 139.8(3) . .
O33 V12 O21 78.7(3) . .
O34 V12 O21 89.2(3) . .
O19 V12 V3 114.0(3) . .
O32 V12 V3 42.7(2) . .
O33 V12 V3 43.1(2) . .
O34 V12 V3 115.6(2) . .
O21 V12 V3 116.5(2) . .
O19 V12 V11 111.8(3) . .
O32 V12 V11 37.9(2) . .
O33 V12 V11 117.3(2) . .
O34 V12 V11 41.4(2) . .
O21 V12 V11 123.5(2) . .
V3 V12 V11 78.72(6) . .
O19 V12 V13 115.2(3) . .
O32 V12 V13 116.4(2) . .
O33 V12 V13 37.9(2) . .
O34 V12 V13 120.9(2) . .
O21 V12 V13 40.9(2) . .
V3 V12 V13 78.72(6) . .
V11 V12 V13 132.79(7) . .
O15 V13 O30 109.3(4) . .
O15 V13 O33 111.2(4) . .
O30 V13 O33 139.5(3) . .
O15 V13 O39 105.3(4) . .
O30 V13 O39 79.8(3) . .
O33 V13 O39 89.2(3) . .
O15 V13 O21 108.4(4) . .
O30 V13 O21 89.8(3) . .
O33 V13 O21 78.1(3) . .
O39 V13 O21 146.3(3) . .
O15 V13 V6 109.1(3) . .
O30 V13 V6 38.9(2) . .
O33 V13 V6 122.6(2) . .
O39 V13 V6 41.2(2) . .
O21 V13 V6 124.1(2) . .
O15 V13 V12 113.8(3) . .
O30 V13 V12 121.6(2) . .
O33 V13 V12 37.8(2) . .
O39 V13 V12 122.0(2) . .
O21 V13 V12 40.39(19) . .
V6 V13 V12 137.08(8) . .
O58 V14 O66 112.1(5) . .
O58 V14 O73 108.1(5) . .
O66 V14 O73 139.8(3) . .
O58 V14 O71 104.5(6) . .
O66 V14 O71 89.4(4) . .
O73 V14 O71 78.5(4) . .
O58 V14 O57 109.4(6) . .
O66 V14 O57 78.9(4) . .
O73 V14 O57 90.0(4) . .
O71 V14 O57 146.1(3) . .
O58 V14 V15 116.1(6) . .
O66 V14 V15 38.8(3) . .
O73 V14 V15 121.0(3) . .
O71 V14 V15 122.3(3) . .
O57 V14 V15 40.1(3) . .
O58 V14 V21 107.8(6) . .
O66 V14 V21 122.5(3) . .
O73 V14 V21 38.0(3) . .
O71 V14 V21 40.8(2) . .
O57 V14 V21 123.5(3) . .
V15 V14 V21 136.03(9) . .
O47 V15 O59 111.3(6) . .
O47 V15 O70 108.2(6) . .
O59 V15 O70 81.4(5) . .
O47 V15 O66 110.7(6) . .
O59 V15 O66 84.4(4) . .
O70 V15 O66 141.1(4) . .
O47 V15 O57 107.9(6) . .
O59 V15 O57 140.6(4) . .
O70 V15 O57 90.3(4) . .
O66 V15 O57 78.2(4) . .
O47 V15 V22 114.7(5) . .
O59 V15 V22 42.2(4) . .
O70 V15 V22 117.7(3) . .
O66 V15 V22 42.5(2) . .
O57 V15 V22 115.2(3) . .
O47 V15 V16 112.3(6) . .
O59 V15 V16 39.7(3) . .
O70 V15 V16 42.1(3) . .
O66 V15 V16 118.5(3) . .
O57 V15 V16 124.8(3) . .
V22 V15 V16 79.87(9) . .
O47 V15 V14 114.1(6) . .
O59 V15 V14 115.2(4) . .
O70 V15 V14 122.4(3) . .
O66 V15 V14 37.4(2) . .
O57 V15 V14 40.8(3) . .
V22 V15 V14 77.19(9) . .
V16 V15 V14 133.42(9) . .
O48 V16 O76 109.2(6) . .
O48 V16 O59 112.8(6) . .
O76 V16 O59 137.9(4) . .
O48 V16 O78 109.6(5) . .
O76 V16 O78 79.2(3) . .
O59 V16 O78 88.9(4) . .
O48 V16 O70 106.4(5) . .
O76 V16 O70 88.4(4) . .
O59 V16 O70 77.9(4) . .
O78 V16 O70 144.0(4) . .
O48 V16 V15 111.7(5) . .
O76 V16 V15 121.0(3) . .
O59 V16 V15 38.0(3) . .
O78 V16 V15 122.1(3) . .
O70 V16 V15 40.3(3) . .
O48 V16 V17 112.8(5) . .
O76 V16 V17 38.4(2) . .
O59 V16 V17 120.9(3) . .
O78 V16 V17 41.0(2) . .
O70 V16 V17 121.2(3) . .
V15 V16 V17 135.51(10) . .
O62 V17 O67 110.4(4) . .
O62 V17 O76 111.2(4) . .
O67 V17 O76 85.5(3) . .
O62 V17 O64 110.0(4) . .
O67 V17 O64 79.1(3) . .
O76 V17 O64 138.8(3) . .
O62 V17 O78 109.4(4) . .
O67 V17 O78 140.2(3) . .
O76 V17 O78 78.2(3) . .
O64 V17 O78 89.7(3) . .
O62 V17 V25 113.4(3) . .
O67 V17 V25 43.0(2) . .
O76 V17 V25 43.0(2) . .
O64 V17 V25 116.1(2) . .
O78 V17 V25 116.0(2) . .
O62 V17 V18 111.8(4) . .
O67 V17 V18 38.3(2) . .
O76 V17 V18 118.0(3) . .
O64 V17 V18 41.2(2) . .
O78 V17 V18 124.0(3) . .
V25 V17 V18 79.47(7) . .
O62 V17 V16 113.9(4) . .
O67 V17 V16 117.3(2) . .
O76 V17 V16 38.0(3) . .
O64 V17 V16 121.5(2) . .
O78 V17 V16 40.4(2) . .
V25 V17 V16 78.95(8) . .
V18 V17 V16 134.08(9) . .
O74 V18 O77 110.6(4) . .
O74 V18 O67 109.2(4) . .
O77 V18 O67 140.1(3) . .
O74 V18 O64 105.7(4) . .
O77 V18 O64 88.3(3) . .
O67 V18 O64 79.1(3) . .
O74 V18 O75 109.7(4) . .
O77 V18 O75 79.6(3) . .
O67 V18 O75 89.1(3) . .
O64 V18 O75 144.6(3) . .
O74 V18 V17 108.2(3) . .
O77 V18 V17 123.0(3) . .
O67 V18 V17 38.2(2) . .
O64 V18 V17 41.3(2) . .
O75 V18 V17 123.0(2) . .
O74 V18 V19 113.4(3) . .
O77 V18 V19 38.4(2) . .
O67 V18 V19 122.7(2) . .
O64 V18 V19 121.6(2) . .
O75 V18 V19 41.5(2) . .
V17 V18 V19 138.36(8) . .
O56 V19 O69 110.0(4) . .
O56 V19 O77 110.1(4) . .
O69 V19 O77 83.9(3) . .
O56 V19 O72 111.7(4) . .
O69 V19 O72 79.1(3) . .
O77 V19 O72 138.0(3) . .
O56 V19 O75 110.8(4) . .
O69 V19 O75 139.0(3) . .
O77 V19 O75 78.8(3) . .
O72 V19 O75 89.4(3) . .
O56 V19 V24 111.8(4) . .
O69 V19 V24 42.2(2) . .
O77 V19 V24 42.3(2) . .
O72 V19 V24 115.5(2) . .
O75 V19 V24 115.8(2) . .
O56 V19 V20 114.8(3) . .
O69 V19 V20 38.5(2) . .
O77 V19 V20 115.3(2) . .
O72 V19 V20 40.8(2) . .
O75 V19 V20 121.6(2) . .
V24 V19 V20 78.25(6) . .
O56 V19 V18 113.7(3) . .
O69 V19 V18 115.4(2) . .
O77 V19 V18 37.5(2) . .
O72 V19 V18 122.1(2) . .
O75 V19 V18 41.6(2) . .
V24 V19 V18 77.76(7) . .
V20 V19 V18 130.97(8) . .
O55 V20 O68 110.4(4) . .
O55 V20 O69 110.6(4) . .
O68 V20 O69 139.0(3) . .
O55 V20 O63 105.0(4) . .
O68 V20 O63 78.8(3) . .
O69 V20 O63 90.0(4) . .
O55 V20 O72 108.1(4) . .
O68 V20 O72 89.8(3) . .
O69 V20 O72 78.3(3) . .
O63 V20 O72 146.8(4) . .
O55 V20 V19 112.7(3) . .
O68 V20 V19 121.5(2) . .
O69 V20 V19 38.3(3) . .
O63 V20 V19 123.5(2) . .
O72 V20 V19 40.1(2) . .
O55 V20 V21 111.0(3) . .
O68 V20 V21 37.4(2) . .
O69 V20 V21 122.4(3) . .
O63 V20 V21 41.6(3) . .
O72 V20 V21 122.4(3) . .
V19 V20 V21 136.23(9) . .
O52 V21 O68 112.0(4) . .
O52 V21 O73 109.3(5) . .
O68 V21 O73 86.0(3) . .
O52 V21 O71 107.6(4) . .
O68 V21 O71 140.2(3) . .
O73 V21 O71 77.8(4) . .
O52 V21 O63 109.2(5) . .
O68 V21 O63 78.0(3) . .
O73 V21 O63 141.5(3) . .
O71 V21 O63 92.5(4) . .
O52 V21 V27 113.1(3) . .
O68 V21 V27 43.4(2) . .
O73 V21 V27 43.2(3) . .
O71 V21 V27 115.8(3) . .
O63 V21 V27 116.6(2) . .
O52 V21 V14 110.7(5) . .
O68 V21 V14 117.9(3) . .
O73 V21 V14 37.8(3) . .
O71 V21 V14 40.2(3) . .
O63 V21 V14 125.3(3) . .
V27 V21 V14 79.11(8) . .
O52 V21 V20 114.7(4) . .
O68 V21 V20 37.6(2) . .
O73 V21 V20 117.6(2) . .
O71 V21 V20 124.1(3) . .
O63 V21 V20 40.5(3) . .
V27 V21 V20 79.03(7) . .
V14 V21 V20 134.34(9) . .
O43 V22 O66 110.9(5) . .
O43 V22 O59 107.6(6) . .
O66 V22 O59 83.7(4) . .
O43 V22 O44 107.0(5) . .
O66 V22 O44 141.9(4) . .
O59 V22 O44 88.4(4) . .
O43 V22 O50 108.3(6) . .
O66 V22 O50 89.2(4) . .
O59 V22 O50 143.5(4) . .
O44 V22 O50 75.5(4) . .
O43 V22 V15 112.1(5) . .
O66 V22 V15 43.3(3) . .
O59 V22 V15 40.7(3) . .
O44 V22 V15 122.6(3) . .
O50 V22 V15 125.9(3) . .
O42 V23 O44 107.4(7) . .
O42 V23 O50 109.5(6) . .
O44 V23 O50 75.9(4) . .
O42 V23 O46 111.8(7) . .
O44 V23 O46 140.7(4) . .
O50 V23 O46 93.2(4) . .
O42 V23 O80 107.2(6) . .
O44 V23 O80 92.6(4) . .
O50 V23 O80 143.4(3) . .
O46 V23 O80 73.7(3) . .
O65 V24 O69 109.7(4) . .
O65 V24 O77 108.3(4) . .
O69 V24 O77 83.5(3) . .
O65 V24 O80 106.4(4) . .
O69 V24 O80 143.8(3) . .
O77 V24 O80 88.5(4) . .
O65 V24 O46 109.3(4) . .
O69 V24 O46 88.4(3) . .
O77 V24 O46 142.1(4) . .
O80 V24 O46 76.6(4) . .
O65 V24 V19 110.3(3) . .
O69 V24 V19 41.9(2) . .
O77 V24 V19 42.3(2) . .
O80 V24 V19 125.4(3) . .
O46 V24 V19 124.4(2) . .
O60 V25 O76 108.3(4) . .
O60 V25 O67 111.1(4) . .
O76 V25 O67 84.5(3) . .
O60 V25 O51 107.7(4) . .
O76 V25 O51 88.6(3) . .
O67 V25 O51 140.8(3) . .
O60 V25 O82 108.3(4) . .
O76 V25 O82 143.1(3) . .
O67 V25 O82 86.7(3) . .
O51 V25 O82 76.0(3) . .
O60 V25 V17 111.7(3) . .
O76 V25 V17 42.9(2) . .
O67 V25 V17 42.2(2) . .
O51 V25 V17 124.6(3) . .
O82 V25 V17 123.4(2) . .
O60 V25 V26 113.0(3) . .
O76 V25 V26 119.3(3) . .
O67 V25 V26 117.4(3) . .
O51 V25 V26 37.7(3) . .
O82 V25 V26 38.4(2) . .
V17 V25 V26 135.35(9) . .
O81 V26 O51 107.6(5) . .
O81 V26 O54 111.0(5) . .
O51 V26 O54 141.5(4) . .
O81 V26 O53 106.9(4) . .
O51 V26 O53 90.1(4) . .
O54 V26 O53 78.7(4) . .
O81 V26 O82 109.3(4) . .
O51 V26 O82 77.7(3) . .
O54 V26 O82 89.8(3) . .
O53 V26 O82 143.7(3) . .
O81 V26 V25 113.8(3) . .
O51 V26 V25 38.3(2) . .
O54 V26 V25 120.5(2) . .
O53 V26 V25 120.9(3) . .
O82 V26 V25 39.4(2) . .
O81 V26 V27 113.6(3) . .
O51 V26 V27 121.7(3) . .
O54 V26 V27 38.8(2) . .
O53 V26 V27 39.9(3) . .
O82 V26 V27 121.6(2) . .
V25 V26 V27 132.55(7) . .
V27A V27 O61 66.9(10) . .
V27A V27 O73 67.9(9) . .
O61 V27 O73 111.5(4) . .
V27A V27 O68 146.5(8) . .
O61 V27 O68 107.9(5) . .
O73 V27 O68 85.3(4) . .
V27A V27 O54 125.7(8) . .
O61 V27 O54 107.2(4) . .
O73 V27 O54 141.0(4) . .
O68 V27 O54 87.8(3) . .
V27A V27 O53 57.8(9) . .
O61 V27 O53 108.5(5) . .
O73 V27 O53 86.6(4) . .
O68 V27 O53 143.2(3) . .
O54 V27 O53 76.4(3) . .
V27A V27 V21 106.3(8) . .
O61 V27 V21 111.6(4) . .
O73 V27 V21 43.2(3) . .
O68 V27 V21 42.7(2) . .
O54 V27 V21 123.9(2) . .
O53 V27 V21 124.2(3) . .
V27A V27 V26 91.4(8) . .
O61 V27 V26 111.8(4) . .
O73 V27 V26 118.1(3) . .
O68 V27 V26 119.7(2) . .
O54 V27 V26 38.1(2) . .
O53 V27 V26 38.3(2) . .
V21 V27 V26 136.68(8) . .
V27 V27A O61 65.9(11) . .
V27 V27A O53 84.4(9) . .
O61 V27A O53 125.0(12) . .
V27 V27A O73 73.4(8) . .
O61 V27A O73 114.2(12) . .
O53 V27A O73 98.3(10) . .
V27 V27A As13 126.4(12) . .
O61 V27A As13 154.1(10) . .
O53 V27A As13 46.3(6) . .
O73 V27A As13 91.7(9) . .
As2 O1 As1 130.8(4) . .
As7 O3 V2 124.4(4) . .
As7 O3 Zn5 132.2(4) . .
V2 O3 Zn5 103.3(3) . .
As6 O6 V1 124.5(4) . .
As6 O6 Zn5 132.5(4) . .
V1 O6 Zn5 103.1(3) . .
As8 O10 V1 122.3(4) . .
As8 O10 Zn5 132.7(4) . .
V1 O10 Zn5 104.8(3) . .
As4 O11 V4 134.9(4) . .
As4 O11 V5 120.8(4) . .
V4 O11 V5 104.2(3) . .
As1 O12 V4 134.0(4) . .
As1 O12 V3 121.7(4) . .
V4 O12 V3 103.9(3) . .
As6 O13 As5 132.3(4) . .
As4 O14 As3 131.1(4) . .
As5 O16 V8 138.3(4) . .
As5 O16 V9 122.3(4) . .
V8 O16 V9 99.4(3) . .
As8 O21 V12 138.3(4) . .
As8 O21 V13 122.5(3) . .
V12 O21 V13 98.7(3) . .
As7 O23 As8 132.2(4) . .
V9 O24 V10 101.6(3) . .
V9 O24 V2 148.6(4) . .
V10 O24 V2 97.4(3) . .
V5 O25 V8 94.0(3) . .
V5 O25 V9 151.0(4) . .
V8 O25 V9 103.1(3) . .
V8 O26 Zn1 141.1(4) . .
As5 O27 V2 124.7(5) . .
As5 O27 Zn5 132.2(4) . .
V2 O27 Zn5 103.1(4) . .
As6 O28 V8 137.9(4) . .
As6 O28 V7 122.7(4) . .
V8 O28 V7 99.4(3) . .
V5 O29 V7 150.7(4) . .
V5 O29 V8 93.5(3) . .
V7 O29 V8 102.7(3) . .
V13 O30 V6 102.8(3) . .
V13 O30 V1 149.8(5) . .
V6 O30 V1 96.5(3) . .
V11 O31 V2 148.8(4) . .
V11 O31 V10 103.1(3) . .
V2 O31 V10 96.7(3) . .
V12 O32 V3 95.6(3) . .
V12 O32 V11 105.1(3) . .
V3 O32 V11 149.5(4) . .
V12 O33 V13 104.3(3) . .
V12 O33 V3 94.1(3) . .
V13 O33 V3 149.0(4) . .
As7 O34 V12 139.5(4) . .
As7 O34 V11 122.5(4) . .
V12 O34 V11 97.9(3) . .
As2 O35 V4 133.5(4) . .
As2 O35 V5 122.0(4) . .
V4 O35 V5 104.5(3) . .
V6 O36 V7 103.8(3) . .
V6 O36 V1 97.0(3) . .
V7 O36 V1 147.1(4) . .
As3 O37 V4 135.9(4) . .
As3 O37 V3 120.4(4) . .
V4 O37 V3 103.0(3) . .
As2 O38 V7 124.6(4) . .
As2 O38 V6 136.8(4) . .
V7 O38 V6 98.3(3) . .
As1 O39 V13 124.2(4) . .
As1 O39 V6 137.6(4) . .
V13 O39 V6 98.0(3) . .
As3 O40 V10 138.5(4) . .
As3 O40 V11 124.3(4) . .
V10 O40 V11 96.9(3) . .
As4 O41 V9 125.0(4) . .
As4 O41 V10 139.2(4) . .
V9 O41 V10 95.6(3) . .
As9 O44 V23 133.5(5) . .
As9 O44 V22 120.1(5) . .
V23 O44 V22 105.6(4) . .
As13 O45 As14 131.3(7) . .
As11 O46 V24 124.5(6) . .
As11 O46 V23 130.9(5) . .
V24 O46 V23 104.6(4) . .
As9 O49 As12 132.8(5) . .
As10 O50 V23 133.8(7) . .
As10 O50 V22 123.2(5) . .
V23 O50 V22 102.9(4) . .
As14 O51 V26 134.9(5) . .
As14 O51 V25 120.9(5) . .
V26 O51 V25 104.0(4) . .
V27A O53 As13 87.5(8) . .
V27A O53 V26 131.9(9) . .
As13 O53 V26 136.1(5) . .
V27A O53 V27 37.8(7) . .
As13 O53 V27 121.9(4) . .
V26 O53 V27 101.8(4) . .
As15 O54 V26 134.7(4) . .
As15 O54 V27 121.3(4) . .
V26 O54 V27 103.1(4) . .
As13 O57 V15 139.1(6) . .
As13 O57 V14 121.1(5) . .
V15 O57 V14 99.0(3) . .
V15 O59 V22 97.0(5) . .
V15 O59 V16 102.3(5) . .
V22 O59 V16 149.7(6) . .
V27 O61 V27A 47.2(7) . .
As11 O63 V20 124.8(5) . .
As11 O63 V21 136.6(6) . .
V20 O63 V21 97.9(4) . .
As12 O64 V18 124.2(4) . .
As12 O64 V17 138.2(5) . .
V18 O64 V17 97.4(3) . .
V14 O66 V22 147.4(5) . .
V14 O66 V15 103.9(4) . .
V22 O66 V15 94.2(4) . .
V17 O67 V18 103.4(4) . .
V17 O67 V25 94.8(3) . .
V18 O67 V25 151.1(5) . .
V21 O68 V20 105.0(3) . .
V21 O68 V27 94.0(4) . .
V20 O68 V27 150.2(4) . .
V19 O69 V20 103.3(4) . .
V19 O69 V24 95.9(3) . .
V20 O69 V24 147.9(5) . .
As14 O70 V15 139.3(6) . .
As14 O70 V16 122.9(5) . .
V15 O70 V16 97.6(5) . .
As10 O71 V14 125.6(5) . .
As10 O71 V21 135.4(6) . .
V14 O71 V21 99.0(3) . .
As15 O72 V19 137.6(4) . .
As15 O72 V20 122.9(4) . .
V19 O72 V20 99.1(3) . .
V27A O73 V14 129.2(9) . .
V27A O73 V27 38.7(6) . .
V14 O73 V27 151.3(5) . .
V27A O73 V21 126.6(9) . .
V14 O73 V21 104.2(4) . .
V27 O73 V21 93.6(4) . .
As16 O75 V19 140.0(4) . .
As16 O75 V18 122.8(4) . .
V19 O75 V18 97.0(3) . .
V16 O76 V17 103.6(4) . .
V16 O76 V25 150.3(5) . .
V17 O76 V25 94.1(3) . .
V18 O77 V19 104.2(4) . .
V18 O77 V24 149.4(5) . .
V19 O77 V24 95.4(3) . .
As9 O78 V16 123.2(5) . .
As9 O78 V17 137.7(5) . .
V16 O78 V17 98.7(3) . .
As11 O79 As10 133.2(5) . .
As12 O80 V24 124.1(5) . .
As12 O80 V23 130.8(5) . .
V24 O80 V23 105.1(4) . .
As16 O82 V26 135.2(4) . .
As16 O82 V25 122.5(4) . .
V26 O82 V25 102.2(3) . .
As15 O83 As16 131.3(4) . .
C2 N1 C1 122.7(10) . .
C2 N1 Zn5 119.5(9) . .
C1 N1 Zn5 117.5(8) . .
C2 N1 H1C 91.9 . .
C1 N1 H1C 91.9 . .
Zn5 N1 H1C 91.9 . .
C19 N12 C23 122.2(11) . .
C19 N12 Zn3 125.1(9) . .
C23 N12 Zn3 112.6(8) . .
C24 N13 C28 120.7(11) . .
C24 N13 Zn3 117.2(9) . .
C28 N13 Zn3 122.0(9) . .
C29 N14 C33 115.9(10) . .
C29 N14 Zn3 127.1(8) . .
C33 N14 Zn3 116.9(7) . .
C34 N15 C38 122.7(11) . .
C34 N15 Zn3 112.9(8) . .
C38 N15 Zn3 124.1(9) . .
C43 N16 C39 119.9(10) . .
C43 N16 Zn3 116.8(7) . .
C39 N16 Zn3 123.3(8) . .
C44 N17 C48 118.4(11) . .
C44 N17 Zn3 114.7(7) . .
C48 N17 Zn3 126.1(9) . .
C53 N18 C49 120.8(9) . .
C53 N18 Zn4 116.9(7) . .
C49 N18 Zn4 122.3(7) . .
C54 N19 C58 119.3(10) . .
C54 N19 Zn4 115.6(7) . .
C58 N19 Zn4 125.0(8) . .
C59 N20 C63 118.0(9) . .
C59 N20 Zn4 126.4(7) . .
C63 N20 Zn4 115.6(7) . .
C68 N21 C64 116.5(10) . .
C68 N21 Zn4 127.2(8) . .
C64 N21 Zn4 116.1(7) . .
C73 N22 C69 120.1(9) . .
C73 N22 Zn4 116.8(7) . .
C69 N22 Zn4 122.5(8) . .
C74 N23 C78 116.9(10) . .
C74 N23 Zn4 116.4(7) . .
C78 N23 Zn4 126.0(8) . .
N1 C1 C2 115.9(12) . 2_565
N1 C1 H1A 108.3 . .
C2 C1 H1A 108.3 2_565 .
N1 C1 H1B 108.3 . .
C2 C1 H1B 108.3 2_565 .
H1A C1 H1B 107.4 . .
N1 C2 C1 121.2(14) . 2_565
N1 C2 H2A 107.0 . .
C1 C2 H2A 107.0 2_565 .
N1 C2 H2B 107.0 . .
C1 C2 H2B 107.0 2_565 .
H2A C2 H2B 106.8 . .
N17 C48 C47 121.3(15) . .
N17 C48 H48A 119.4 . .
C47 C48 H48A 119.4 . .
C46 C47 C48 117.2(18) . .
C46 C47 H47A 121.4 . .
C48 C47 H47A 121.4 . .
C47 C46 C45 124.5(16) . .
C47 C46 H46A 117.7 . .
C45 C46 H46A 117.7 . .
C46 C45 C44 115.5(13) . .
C46 C45 H45A 122.3 . .
C44 C45 H45A 122.3 . .
N17 C44 C45 122.7(12) . .
N17 C44 C43 116.7(9) . .
C45 C44 C43 120.5(11) . .
N16 C43 C42 121.0(11) . .
N16 C43 C44 115.4(9) . .
C42 C43 C44 123.6(10) . .
C43 C42 C41 118.3(11) . .
C43 C42 H42A 120.8 . .
C41 C42 H42A 120.8 . .
C40 C41 C42 120.3(11) . .
C40 C41 H41A 119.9 . .
C42 C41 H41A 119.9 . .
C39 C40 C41 116.7(12) . .
C39 C40 H40A 121.7 . .
C41 C40 H40A 121.7 . .
N16 C39 C40 123.8(12) . .
N16 C39 H39A 118.1 . .
C40 C39 H39A 118.1 . .
N15 C38 C37 120.9(14) . .
N15 C38 H38A 119.5 . .
C37 C38 H38A 119.5 . .
C36 C37 C38 117.3(14) . .
C36 C37 H37A 121.3 . .
C38 C37 H37A 121.3 . .
C37 C36 C35 119.7(14) . .
C37 C36 H36A 120.2 . .
C35 C36 H36A 120.2 . .
C34 C35 C36 119.2(13) . .
C34 C35 H35A 120.4 . .
C36 C35 H35A 120.4 . .
N15 C34 C35 119.8(11) . .
N15 C34 C33 119.2(10) . .
C35 C34 C33 120.9(11) . .
C32 C33 N14 124.5(12) . .
C32 C33 C34 123.2(12) . .
N14 C33 C34 112.2(9) . .
C33 C32 C31 115.3(15) . .
C33 C32 H32A 122.4 . .
C31 C32 H32A 122.4 . .
C30 C31 C32 122.0(13) . .
C30 C31 H31A 119.0 . .
C32 C31 H31A 119.0 . .
C29 C30 C31 117.0(15) . .
C29 C30 H30A 121.5 . .
C31 C30 H30A 121.5 . .
C30 C29 N14 125.1(14) . .
C30 C29 H29A 117.5 . .
N14 C29 H29A 117.5 . .
N13 C28 C27 122.0(16) . .
N13 C28 H28A 119.0 . .
C27 C28 H28A 119.0 . .
C28 C27 C26 116.8(17) . .
C28 C27 H27A 121.6 . .
C26 C27 H27A 121.6 . .
C27 C26 C25 120.2(15) . .
C27 C26 H26A 119.9 . .
C25 C26 H26A 119.9 . .
C24 C25 C26 116.8(15) . .
C24 C25 H25A 121.6 . .
C26 C25 H25A 121.6 . .
N13 C24 C25 123.3(14) . .
N13 C24 C23 115.9(10) . .
C25 C24 C23 120.8(13) . .
N12 C23 C22 118.1(14) . .
N12 C23 C24 117.3(10) . .
C22 C23 C24 124.6(13) . .
C23 C22 C21 119.7(14) . .
C23 C22 H22A 120.1 . .
C21 C22 H22A 120.1 . .
C20 C21 C22 121.8(13) . .
C20 C21 H21A 119.1 . .
C22 C21 H21A 119.1 . .
C21 C20 C19 114.5(16) . .
C21 C20 H20A 122.7 . .
C19 C20 H20A 122.7 . .
N12 C19 C20 123.2(16) . .
N12 C19 H19A 118.4 . .
C20 C19 H19A 118.4 . .
C77 C78 N23 122.2(12) . .
C77 C78 H78A 118.9 . .
N23 C78 H78A 118.9 . .
C78 C77 C76 120.8(13) . .
C78 C77 H77A 119.6 . .
C76 C77 H77A 119.6 . .
C75 C76 C77 113.3(12) . .
C75 C76 H76A 123.4 . .
C77 C76 H76A 123.4 . .
C74 C75 C76 123.4(12) . .
C74 C75 H75A 118.3 . .
C76 C75 H75A 118.3 . .
N23 C74 C75 123.3(12) . .
N23 C74 C73 115.1(10) . .
C75 C74 C73 121.5(11) . .
N22 C73 C72 121.4(10) . .
N22 C73 C74 114.9(9) . .
C72 C73 C74 123.6(10) . .
C71 C72 C73 117.9(12) . .
C71 C72 H72A 121.0 . .
C73 C72 H72A 121.0 . .
C72 C71 C70 122.6(12) . .
C72 C71 H71A 118.7 . .
C70 C71 H71A 118.7 . .
C69 C70 C71 115.8(13) . .
C69 C70 H70A 122.1 . .
C71 C70 H70A 122.1 . .
N22 C69 C70 122.0(12) . .
N22 C69 H69A 119.0 . .
C70 C69 H69A 119.0 . .
N21 C68 C67 124.4(11) . .
N21 C68 H68A 117.8 . .
C67 C68 H68A 117.8 . .
C66 C67 C68 115.5(11) . .
C66 C67 H67A 122.2 . .
C68 C67 H67A 122.2 . .
C67 C66 C65 123.3(13) . .
C67 C66 H66A 118.3 . .
C65 C66 H66A 118.3 . .
C64 C65 C66 116.5(11) . .
C64 C65 H65A 121.7 . .
C66 C65 H65A 121.7 . .
C65 C64 N21 123.6(10) . .
C65 C64 C63 123.2(9) . .
N21 C64 C63 113.0(9) . .
N20 C63 C62 120.5(11) . .
N20 C63 C64 117.4(9) . .
C62 C63 C64 122.1(11) . .
C61 C62 C63 119.3(12) . .
C61 C62 H62A 120.3 . .
C63 C62 H62A 120.3 . .
C62 C61 C60 119.3(10) . .
C62 C61 H61A 120.3 . .
C60 C61 H61A 120.3 . .
C61 C60 C59 115.0(11) . .
C61 C60 H60A 122.5 . .
C59 C60 H60A 122.5 . .
N20 C59 C60 127.4(11) . .
N20 C59 H59A 116.3 . .
C60 C59 H59A 116.3 . .
C57 C58 N19 121.8(11) . .
C57 C58 H58A 119.1 . .
N19 C58 H58A 119.1 . .
C58 C57 C56 121.3(10) . .
C58 C57 H57A 119.4 . .
C56 C57 H57A 119.4 . .
C57 C56 C55 116.6(11) . .
C57 C56 H56A 121.7 . .
C55 C56 H56A 121.7 . .
C54 C55 C56 119.1(11) . .
C54 C55 H55A 120.4 . .
C56 C55 H55A 120.4 . .
N19 C54 C55 121.7(10) . .
N19 C54 C53 116.9(9) . .
C55 C54 C53 121.4(9) . .
C52 C53 N18 120.2(10) . .
C52 C53 C54 125.2(10) . .
N18 C53 C54 114.3(8) . .
C51 C52 C53 120.5(11) . .
C51 C52 H52A 119.7 . .
C53 C52 H52A 119.7 . .
C52 C51 C50 121.4(10) . .
C52 C51 H51A 119.3 . .
C50 C51 H51A 119.3 . .
C49 C50 C51 117.4(10) . .
C49 C50 H50A 121.3 . .
C51 C50 H50A 121.3 . .
N18 C49 C50 119.6(10) . .
N18 C49 H49A 120.2 . .
C50 C49 H49A 120.2 . .
N3 Zn1 N2 79.7(5) . .
N3 Zn1 N5 115.0(5) . .
N2 Zn1 N5 162.5(5) . .
N3 Zn1 N6 102.8(5) . .
N2 Zn1 N6 89.8(5) . .
N5 Zn1 N6 78.0(4) . .
N3 Zn1 N4 84.1(5) . .
N2 Zn1 N4 109.2(4) . .
N5 Zn1 N4 82.9(4) . .
N6 Zn1 N4 160.8(4) . .
N3 Zn1 O26 147.6(5) . .
N2 Zn1 O26 82.3(4) . .
N5 Zn1 O26 88.5(4) . .
N6 Zn1 O26 103.8(4) . .
N4 Zn1 O26 76.7(4) . .
C3 N2 Zn1 109.5(9) . .
C3 N2 H2C 109.8 . .
Zn1 N2 H2C 109.8 . .
C3 N2 H2D 109.8 . .
Zn1 N2 H2D 109.8 . .
H2C N2 H2D 108.2 . .
C4 C3 N2 107.1(12) . .
C4 C3 H3A 110.3 . .
N2 C3 H3A 110.3 . .
C4 C3 H3B 110.3 . .
N2 C3 H3B 110.3 . .
H3A C3 H3B 108.6 . .
C3 C4 N3 105.9(11) . .
C3 C4 H4A 110.6 . .
N3 C4 H4A 110.6 . .
C3 C4 H4B 110.6 . .
N3 C4 H4B 110.6 . .
H4A C4 H4B 108.7 . .
C5 N3 C4 110.6(11) . .
C5 N3 Zn1 111.4(8) . .
C4 N3 Zn1 114.4(9) . .
C5 N3 H3C 106.6 . .
C4 N3 H3C 106.6 . .
Zn1 N3 H3C 106.6 . .
N3 C5 C6 112.9(11) . .
N3 C5 H5A 109.0 . .
C6 C5 H5A 109.0 . .
N3 C5 H5B 109.0 . .
C6 C5 H5B 109.0 . .
H5A C5 H5B 107.8 . .
N4 C6 C5 109.9(9) . .
N4 C6 H6A 109.7 . .
C5 C6 H6A 109.7 . .
N4 C6 H6B 109.7 . .
C5 C6 H6B 109.7 . .
H6A C6 H6B 108.2 . .
C7 N4 C6 119.7(11) . .
C7 N4 Zn1 106.5(8) . .
C6 N4 Zn1 103.4(6) . .
C7 N4 H4C 108.9 . .
C6 N4 H4C 108.9 . .
Zn1 N4 H4C 108.9 . .
N4 C7 C8 108.6(10) . .
N4 C7 H7A 110.0 . .
C8 C7 H7A 110.0 . .
N4 C7 H7B 110.0 . .
C8 C7 H7B 110.0 . .
H7A C7 H7B 108.4 . .
C7 C8 N5 111.0(11) . .
C7 C8 H8A 109.4 . .
N5 C8 H8A 109.4 . .
C7 C8 H8B 109.4 . .
N5 C8 H8B 109.4 . .
H8A C8 H8B 108.0 . .
C9 N5 C8 110.8(11) . .
C9 N5 Zn1 112.2(9) . .
C8 N5 Zn1 101.2(7) . .
C9 N5 H5C 110.8 . .
C8 N5 H5C 110.8 . .
Zn1 N5 H5C 110.8 . .
N5 C9 C10 102.1(11) . .
N5 C9 H9A 111.3 . .
C10 C9 H9A 111.3 . .
N5 C9 H9B 111.3 . .
C10 C9 H9B 111.3 . .
H9A C9 H9B 109.2 . .
N6 C10 C9 110.2(11) . .
N6 C10 H10A 109.6 . .
C9 C10 H10A 109.6 . .
N6 C10 H10B 109.6 . .
C9 C10 H10B 109.6 . .
H10A C10 H10B 108.1 . .
C10 N6 Zn1 111.7(8) . .
C10 N6 H6C 109.3 . .
Zn1 N6 H6C 109.3 . .
C10 N6 H6D 109.3 . .
Zn1 N6 H6D 109.3 . .
H6C N6 H6D 107.9 . .
Zn2A Zn2 Zn2B 30.2(3) . .
Zn2A Zn2 N10 125.9(6) . .
Zn2B Zn2 N10 98.5(5) . .
Zn2A Zn2 N8 74.2(5) . .
Zn2B Zn2 N8 101.8(5) . .
N10 Zn2 N8 159.7(6) . .
Zn2A Zn2 N11 47.0(5) . .
Zn2B Zn2 N11 30.9(4) . .
N10 Zn2 N11 80.0(5) . .
N8 Zn2 N11 118.8(5) . .
Zn2A Zn2 N7 60.6(5) . .
Zn2B Zn2 N7 54.9(4) . .
N10 Zn2 N7 113.0(5) . .
N8 Zn2 N7 78.5(4) . .
N11 Zn2 N7 85.0(5) . .
Zn2A Zn2 N9 109.4(6) . .
Zn2B Zn2 N9 127.7(6) . .
N10 Zn2 N9 89.8(4) . .
N8 Zn2 N9 78.6(4) . .
N11 Zn2 N9 103.2(5) . .
N7 Zn2 N9 156.9(4) . .
Zn2A Zn2 C16 129.9(6) . .
Zn2B Zn2 C16 114.6(5) . .
N10 Zn2 C16 32.0(4) . .
N8 Zn2 C16 134.5(5) . .
N11 Zn2 C16 86.2(4) . .
N7 Zn2 C16 145.0(4) . .
N9 Zn2 C16 57.9(4) . .
Zn2B N11 C18 106.2(10) . .
Zn2B N11 Zn2A 22.4(3) . .
C18 N11 Zn2A 126.5(9) . .
Zn2B N11 Zn2 33.9(5) . .
C18 N11 Zn2 104.5(8) . .
Zn2A N11 Zn2 31.1(3) . .
Zn2B N11 H11C 80.7 . .
C18 N11 H11C 115.6 . .
Zn2A N11 H11C 80.9 . .
Zn2 N11 H11C 111.1 . .
Zn2B N11 H11D 136.1 . .
C18 N11 H11D 107.3 . .
Zn2A N11 H11D 114.6 . .
Zn2 N11 H11D 109.3 . .
H11C N11 H11D 108.7 . .
C17 C18 N11 105.6(10) . .
C17 C18 Zn2B 103.3(8) . .
N11 C18 Zn2B 32.2(5) . .
C17 C18 H18A 110.8 . .
N11 C18 H18A 107.8 . .
Zn2B C18 H18A 79.1 . .
C17 C18 H18B 114.2 . .
N11 C18 H18B 109.2 . .
Zn2B C18 H18B 134.3 . .
H18A C18 H18B 109.0 . .
C18 C17 N10 102.7(10) . .
C18 C17 H17A 111.2 . .
N10 C17 H17A 111.2 . .
C18 C17 H17B 111.2 . .
N10 C17 H17B 111.2 . .
H17A C17 H17B 109.1 . .
C16 N10 C17 90.2(9) . .
C16 N10 Zn2 103.8(7) . .
C17 N10 Zn2 117.1(8) . .
C16 N10 Zn2B 119.1(8) . .
C17 N10 Zn2B 88.1(7) . .
Zn2 N10 Zn2B 31.7(3) . .
C16 N10 H10C 114.3 . .
C17 N10 H10C 114.3 . .
Zn2 N10 H10C 114.3 . .
Zn2B N10 H10C 121.5 . .
N10 C16 C15 125.3(10) . .
N10 C16 Zn2 44.2(5) . .
C15 C16 Zn2 84.8(7) . .
N10 C16 H16A 106.0 . .
C15 C16 H16A 106.0 . .
Zn2 C16 H16A 141.6 . .
N10 C16 H16B 106.0 . .
C15 C16 H16B 106.0 . .
Zn2 C16 H16B 105.7 . .
H16A C16 H16B 106.3 . .
N9 C15 C16 107.0(9) . .
N9 C15 H15A 109.8 . .
C16 C15 H15A 97.6 . .
N9 C15 H15B 111.3 . .
C16 C15 H15B 121.4 . .
H15A C15 H15B 108.7 . .
C14 N9 C15 138.6(10) . .
C14 N9 Zn2 107.6(8) . .
C15 N9 Zn2 102.6(7) . .
C14 N9 H9C 100.7 . .
C15 N9 H9C 100.7 . .
Zn2 N9 H9C 100.7 . .
N9 C14 C13 107.5(10) . .
N9 C14 H14A 110.2 . .
C13 C14 H14A 110.2 . .
N9 C14 H14B 110.2 . .
C13 C14 H14B 110.2 . .
H14A C14 H14B 108.5 . .
C14 C13 N8 102.9(10) . .
C14 C13 H13A 111.2 . .
N8 C13 H13A 111.2 . .
C14 C13 H13B 111.2 . .
N8 C13 H13B 111.2 . .
H13A C13 H13B 109.1 . .
C12 N8 C13 109.6(10) . .
C12 N8 Zn2A 101.5(8) . .
C13 N8 Zn2A 95.1(7) . .
C12 N8 Zn2 125.2(9) . .
C13 N8 Zn2 103.1(7) . .
Zn2A N8 Zn2 31.8(3) . .
C12 N8 H8C 104.4 . .
C13 N8 H8C 106.5 . .
Zn2A N8 H8C 137.9 . .
Zn2 N8 H8C 106.8 . .
N8 C12 C11 103.1(10) . .
N8 C12 H12A 111.1 . .
C11 C12 H12A 111.1 . .
N8 C12 H12B 111.1 . .
C11 C12 H12B 111.1 . .
H12A C12 H12B 109.1 . .
N7 C11 C12 116.7(10) . .
N7 C11 H11A 108.1 . .
C12 C11 H11A 108.1 . .
N7 C11 H11B 108.1 . .
C12 C11 H11B 108.1 . .
H11A C11 H11B 107.3 . .
C11 N7 Zn2B 121.5(9) . .
C11 N7 Zn2A 102.7(8) . .
Zn2B N7 Zn2A 20.9(2) . .
C11 N7 Zn2 112.4(8) . .
Zn2B N7 Zn2 38.1(4) . .
Zn2A N7 Zn2 31.9(3) . .
C11 N7 H7C 108.8 . .
Zn2B N7 H7C 71.3 . .
Zn2A N7 H7C 85.0 . .
Zn2 N7 H7C 109.1 . .
C11 N7 H7D 109.5 . .
Zn2B N7 H7D 126.4 . .
Zn2A N7 H7D 138.4 . .
Zn2 N7 H7D 109.0 . .
H7C N7 H7D 107.9 . .

loop_
_geom_bond_atom_site_label_1
_geom_bond_atom_site_label_2
_geom_bond_distance
_geom_bond_site_symmetry_2
Zn2B Zn2A 0.669(5) .
Zn2B N11 1.223(12) .
Zn2B Zn2 1.330(10) .
Zn2B N7 1.764(12) .
Zn2B C18 2.201(14) .
Zn2B N10 2.502(13) .
Zn2B H11C 1.3965 .
Zn2B H11D 1.9724 .
Zn2B H7C 1.7048 .
Zn2A Zn2 1.139(8) .
Zn2A N11 1.611(11) .
Zn2A N7 1.878(12) .
Zn2A N8 2.079(11) .
Zn2A H11C 1.7161 .
Zn2A H7C 2.0103 .
Zn3 N14 2.111(10) .
Zn3 N13 2.125(9) .
Zn3 N16 2.148(9) .
Zn3 N12 2.169(9) .
Zn3 N15 2.171(10) .
Zn3 N17 2.175(9) .
Zn4 N20 2.115(8) .
Zn4 N22 2.131(9) .
Zn4 N18 2.135(9) .
Zn4 N23 2.146(9) .
Zn4 N21 2.143(9) .
Zn4 N19 2.162(9) .
Zn5 O10 2.022(8) .
Zn5 O6 2.043(8) .
Zn5 N1 2.046(9) .
Zn5 O27 2.049(9) .
Zn5 O3 2.050(7) .
As1 O12 1.756(7) .
As1 O39 1.762(7) .
As1 O1 1.795(9) .
As2 O1 1.766(8) .
As2 O38 1.777(6) .
As2 O35 1.790(7) .
As3 O40 1.740(6) .
As3 O37 1.764(7) .
As3 O14 1.780(8) .
As4 O41 1.727(7) .
As4 O14 1.765(7) .
As4 O11 1.771(7) .
As5 O27 1.734(8) .
As5 O16 1.778(6) .
As5 O13 1.788(8) .
As6 O6 1.732(7) .
As6 O13 1.779(8) .
As6 O28 1.779(6) .
As7 O3 1.735(6) .
As7 O34 1.743(7) .
As7 O23 1.774(7) .
As8 O10 1.764(7) .
As8 O21 1.764(7) .
As8 O23 1.789(7) .
As9 O49 1.703(12) .
As9 O78 1.754(8) .
As9 O44 1.785(9) .
As10 O50 1.731(9) .
As10 O71 1.761(7) .
As10 O79 1.795(11) .
As11 O79 1.746(11) .
As11 O63 1.750(9) .
As11 O46 1.767(9) .
As12 O64 1.731(8) .
As12 O80 1.756(8) .
As12 O49 1.837(11) .
As13 O53 1.741(8) .
As13 O45 1.751(12) .
As13 O57 1.797(8) .
As13 V27A 2.41(2) .
As14 O51 1.757(8) .
As14 O70 1.791(10) .
As14 O45 1.789(12) .
As15 O83 1.762(7) .
As15 O54 1.760(9) .
As15 O72 1.805(8) .
As16 O75 1.754(7) .
As16 O82 1.760(8) .
As16 O83 1.780(7) .
V1 O8 1.624(7) .
V1 O30 1.932(8) .
V1 O36 1.939(7) .
V1 O10 1.971(8) .
V1 O6 1.999(8) .
V1 V6 2.881(2) .
V2 O2 1.607(8) .
V2 O24 1.931(7) .
V2 O31 1.938(7) .
V2 O3 1.984(7) .
V2 O27 1.991(8) .
V2 V10 2.898(2) .
V3 O9 1.581(7) .
V3 O32 1.921(7) .
V3 O33 1.933(7) .
V3 O12 2.009(7) .
V3 O37 2.020(8) .
V3 V12 2.821(2) .
V4 O4 1.588(6) .
V4 O11 1.946(8) .
V4 O12 1.965(8) .
V4 O35 1.972(7) .
V4 O37 1.977(7) .
V5 O17 1.628(8) .
V5 O25 1.909(7) .
V5 O29 1.910(6) .
V5 O35 1.985(8) .
V5 O11 2.018(7) .
V5 V8 2.804(2) .
V6 O7 1.611(10) .
V6 O36 1.907(7) .
V6 O30 1.931(8) .
V6 O39 1.998(7) .
V6 O38 1.997(8) .
V6 V13 3.001(2) .
V6 V7 3.013(3) .
V7 O20 1.593(7) .
V7 O29 1.920(7) .
V7 O36 1.922(7) .
V7 O28 1.980(7) .
V7 O38 1.986(7) .
V7 V8 3.014(2) .
V8 O26 1.626(8) .
V8 O25 1.925(6) .
V8 O29 1.939(7) .
V8 O28 1.973(7) .
V8 O16 1.979(7) .
V8 V9 3.031(2) .
V9 O5 1.593(8) .
V9 O24 1.923(7) .
V9 O25 1.945(6) .
V9 O16 1.997(7) .
V9 O41 2.010(7) .
V9 V10 2.982(2) .
V10 O18 1.593(7) .
V10 O24 1.926(7) .
V10 O31 1.940(8) .
V10 O40 2.005(7) .
V10 O41 2.015(7) .
V10 V11 3.006(2) .
V11 O22 1.613(6) .
V11 O31 1.899(7) .
V11 O32 1.925(7) .
V11 O40 2.011(7) .
V11 O34 2.018(7) .
V11 V12 3.025(2) .
V12 O19 1.616(7) .
V12 O32 1.886(7) .
V12 O33 1.922(7) .
V12 O34 1.992(8) .
V12 O21 1.994(7) .
V12 V13 3.041(2) .
V13 O15 1.618(8) .
V13 O30 1.908(7) .
V13 O33 1.929(7) .
V13 O39 1.978(8) .
V13 O21 2.015(7) .
V14 O58 1.596(10) .
V14 O66 1.898(9) .
V14 O73 1.920(9) .
V14 O71 1.986(10) .
V14 O57 2.009(10) .
V14 V15 3.035(4) .
V14 V21 3.036(4) .
V15 O47 1.597(10) .
V15 O59 1.871(10) .
V15 O70 1.937(11) .
V15 O66 1.956(9) .
V15 O57 1.981(10) .
V15 V22 2.845(3) .
V15 V16 2.970(4) .
V16 O48 1.595(10) .
V16 O76 1.920(9) .
V16 O59 1.941(11) .
V16 O78 1.985(9) .
V16 O70 2.010(10) .
V16 V17 3.030(3) .
V17 O62 1.618(8) .
V17 O67 1.913(8) .
V17 O76 1.937(7) .
V17 O64 2.002(8) .
V17 O78 2.010(8) .
V17 V25 2.838(3) .
V17 V18 3.006(2) .
V18 O74 1.607(8) .
V18 O77 1.895(8) .
V18 O67 1.916(8) .
V18 O64 1.998(8) .
V18 O75 2.020(8) .
V18 V19 3.021(3) .
V19 O56 1.592(8) .
V19 O69 1.920(8) .
V19 O77 1.934(8) .
V19 O72 1.970(7) .
V19 O75 2.016(7) .
V19 V24 2.861(3) .
V19 V20 3.018(2) .
V20 O55 1.598(9) .
V20 O68 1.921(8) .
V20 O69 1.930(7) .
V20 O63 1.992(9) .
V20 O72 1.997(7) .
V20 V21 3.039(3) .
V21 O52 1.532(9) .
V21 O68 1.909(7) .
V21 O73 1.929(10) .
V21 O71 2.007(9) .
V21 O63 2.037(10) .
V21 V27 2.811(3) .
V22 O43 1.619(10) .
V22 O66 1.927(8) .
V22 O59 1.927(12) .
V22 O44 1.981(9) .
V22 O50 2.017(12) .
V23 O42 1.622(14) .
V23 O44 1.971(10) .
V23 O50 2.008(9) .
V23 O46 2.034(11) .
V23 O80 2.036(8) .
V24 O65 1.618(8) .
V24 O69 1.933(8) .
V24 O77 1.935(7) .
V24 O80 1.962(8) .
V24 O46 1.980(9) .
V25 O60 1.589(9) .
V25 O76 1.942(8) .
V25 O67 1.944(8) .
V25 O51 1.990(8) .
V25 O82 2.022(7) .
V25 V26 3.112(3) .
V26 O81 1.625(8) .
V26 O51 1.960(9) .
V26 O54 1.973(8) .
V26 O53 1.974(8) .
V26 O82 1.977(7) .
V26 V27 3.116(3) .
V27 V27A 1.258(19) .
V27 O61 1.565(8) .
V27 O73 1.927(8) .
V27 O68 1.935(8) .
V27 O54 2.006(8) .
V27 O53 2.042(9) .
V27A O61 1.58(2) .
V27A O53 1.74(2) .
V27A O73 1.863(19) .
O26 Zn1 2.335(8) .
N1 C2 1.336(17) .
N1 C1 1.358(16) .
N1 H1C 0.9100 .
N12 C19 1.312(18) .
N12 C23 1.365(15) .
N13 C24 1.307(16) .
N13 C28 1.34(2) .
N14 C29 1.361(15) .
N14 C33 1.372(14) .
N15 C34 1.315(15) .
N15 C38 1.336(16) .
N16 C43 1.338(14) .
N16 C39 1.333(15) .
N17 C44 1.340(15) .
N17 C48 1.344(15) .
N18 C53 1.351(13) .
N18 C49 1.371(13) .
N19 C54 1.326(13) .
N19 C58 1.355(14) .
N20 C59 1.261(15) .
N20 C63 1.359(14) .
N21 C68 1.320(14) .
N21 C64 1.376(12) .
N22 C73 1.339(14) .
N22 C69 1.361(16) .
N23 C74 1.334(15) .
N23 C78 1.398(15) .
C1 C2 1.474(16) 2_565
C1 H1A 0.9700 .
C1 H1B 0.9700 .
C2 C1 1.474(16) 2_565
C2 H2A 0.9700 .
C2 H2B 0.9700 .
C48 C47 1.40(2) .
C48 H48A 0.9300 .
C47 C46 1.30(3) .
C47 H47A 0.9300 .
C46 C45 1.37(2) .
C46 H46A 0.9300 .
C45 C44 1.378(15) .
C45 H45A 0.9300 .
C44 C43 1.464(17) .
C43 C42 1.392(14) .
C42 C41 1.403(18) .
C42 H42A 0.9300 .
C41 C40 1.39(2) .
C41 H41A 0.9300 .
C40 C39 1.378(18) .
C40 H40A 0.9300 .
C39 H39A 0.9300 .
C38 C37 1.43(2) .
C38 H38A 0.9300 .
C37 C36 1.38(3) .
C37 H37A 0.9300 .
C36 C35 1.42(2) .
C36 H36A 0.9300 .
C35 C34 1.405(16) .
C35 H35A 0.9300 .
C34 C33 1.507(15) .
C33 C32 1.354(17) .
C32 C31 1.43(2) .
C32 H32A 0.9300 .
C31 C30 1.37(3) .
C31 H31A 0.9300 .
C30 C29 1.34(2) .
C30 H30A 0.9300 .
C29 H29A 0.9300 .
C28 C27 1.36(2) .
C28 H28A 0.9300 .
C27 C26 1.39(3) .
C27 H27A 0.9300 .
C26 C25 1.44(3) .
C26 H26A 0.9300 .
C25 C24 1.331(17) .
C25 H25A 0.9300 .
C24 C23 1.46(2) .
C23 C22 1.368(19) .
C22 C21 1.41(3) .
C22 H22A 0.9300 .
C21 C20 1.38(3) .
C21 H21A 0.9300 .
C20 C19 1.415(18) .
C20 H20A 0.9300 .
C19 H19A 0.9300 .
C78 C77 1.328(19) .
C78 H78A 0.9300 .
C77 C76 1.49(2) .
C77 H77A 0.9300 .
C76 C75 1.37(2) .
C76 H76A 0.9300 .
C75 C74 1.352(17) .
C75 H75A 0.9300 .
C74 C73 1.494(16) .
C73 C72 1.394(14) .
C72 C71 1.34(2) .
C72 H72A 0.9300 .
C71 C70 1.43(3) .
C71 H71A 0.9300 .
C70 C69 1.374(17) .
C70 H70A 0.9300 .
C69 H69A 0.9300 .
C68 C67 1.414(17) .
C68 H68A 0.9300 .
C67 C66 1.35(2) .
C67 H67A 0.9300 .
C66 C65 1.375(18) .
C66 H66A 0.9300 .
C65 C64 1.370(15) .
C65 H65A 0.9300 .
C64 C63 1.488(15) .
C63 C62 1.399(15) .
C62 C61 1.395(18) .
C62 H62A 0.9300 .
C61 C60 1.383(18) .
C61 H61A 0.9300 .
C60 C59 1.406(15) .
C60 H60A 0.9300 .
C59 H59A 0.9300 .
C58 C57 1.354(18) .
C58 H58A 0.9300 .
C57 C56 1.366(19) .
C57 H57A 0.9300 .
C56 C55 1.433(17) .
C56 H56A 0.9300 .
C55 C54 1.380(16) .
C55 H55A 0.9300 .
C54 C53 1.488(14) .
C53 C52 1.353(15) .
C52 C51 1.331(18) .
C52 H52A 0.9300 .
C51 C50 1.402(17) .
C51 H51A 0.9300 .
C50 C49 1.389(12) .
C50 H50A 0.9300 .
C49 H49A 0.9300 .
Zn1 N3 2.051(12) .
Zn1 N2 2.047(12) .
Zn1 N5 2.125(11) .
Zn1 N6 2.169(11) .
Zn1 N4 2.245(10) .
N2 C3 1.481(17) .
N2 H2C 0.9000 .
N2 H2D 0.9000 .
C3 C4 1.495(19) .
C3 H3A 0.9700 .
C3 H3B 0.9700 .
C4 N3 1.507(16) .
C4 H4A 0.9700 .
C4 H4B 0.9700 .
N3 C5 1.413(16) .
N3 H3C 0.9100 .
C5 C6 1.550(17) .
C5 H5A 0.9700 .
C5 H5B 0.9700 .
C6 N4 1.571(14) .
C6 H6A 0.9700 .
C6 H6B 0.9700 .
N4 C7 1.482(16) .
N4 H4C 0.9100 .
C7 C8 1.496(18) .
C7 H7A 0.9700 .
C7 H7B 0.9700 .
C8 N5 1.535(16) .
C8 H8A 0.9700 .
C8 H8B 0.9700 .
N5 C9 1.424(15) .
N5 H5C 0.9100 .
C9 C10 1.631(19) .
C9 H9A 0.9700 .
C9 H9B 0.9700 .
C10 N6 1.470(17) .
C10 H10A 0.9700 .
C10 H10B 0.9700 .
N6 H6C 0.9000 .
N6 H6D 0.9000 .
Zn2 N10 1.931(11) .
Zn2 N8 2.077(10) .
Zn2 N11 2.156(12) .
Zn2 N7 2.153(11) .
Zn2 N9 2.251(11) .
Zn2 C16 2.691(12) .
N11 C18 1.521(15) .
N11 H11C 0.8999 .
N11 H11D 0.8998 .
C18 C17 1.474(16) .
C18 H18A 0.9599 .
C18 H18B 0.9598 .
C17 N10 1.585(15) .
C17 H17A 0.9700 .
C17 H17B 0.9700 .
N10 C16 1.470(15) .
N10 H10C 0.9100 .
C16 C15 1.513(15) .
C16 H16A 0.9700 .
C16 H16B 0.9700 .
C15 N9 1.502(14) .
C15 H15A 0.9600 .
C15 H15B 0.9599 .
N9 C14 1.443(15) .
N9 H9C 0.9100 .
C14 C13 1.507(17) .
C14 H14A 0.9700 .
C14 H14B 0.9700 .
C13 N8 1.526(15) .
C13 H13A 0.9700 .
C13 H13B 0.9700 .
N8 C12 1.378(14) .
N8 H8C 0.8999 .
C12 C11 1.673(16) .
C12 H12A 0.9700 .
C12 H12B 0.9700 .
C11 N7 1.455(15) .
C11 H11A 0.9700 .
C11 H11B 0.9700 .
N7 H7C 0.8999 .
N7 H7D 0.8999 .

loop_
_geom_hbond_atom_site_label_D
_geom_hbond_atom_site_label_H
_geom_hbond_atom_site_label_A
_geom_hbond_distance_DH
_geom_hbond_distance_HA
_geom_hbond_distance_DA
_geom_hbond_angle_DHA
_geom_hbond_site_symmetry_A
N2 H2C O22 0.90 1.96 2.838(13) 165.1 4
N3 H3C O52 0.91 2.22 3.008(19) 144.2 6_654
N5 H5C O5 0.91 2.11 2.880(14) 142.2 .
N6 H6C O55 0.90 2.21 3.090(15) 164.7 6_654
N6 H6D O17 0.90 2.17 3.058(15) 171.0 .
N9 H9C O47 0.91 2.39 3.110(17) 136.5 2_655
